data_1517443
loop_
_publ_author_name
'Demir, Selvan'
'Nippe, Michael'
'Gonzalez, Miguel I.'
'Long, Jeffrey R.'

_publ_section_title
;
 Exchange coupling and magnetic blocking in dilanthanide complexes bridged
 by the multi-electron redox-active ligand
 2,3,5,6-tetra(2-pyridyl)pyrazine
;
_journal_issue 12
_journal_name_full 'Chem. Sci.'
_journal_page_first 4701
_journal_paper_doi 10.1039/C4SC02154A
_journal_volume 5
_journal_year 2014
_chemical_formula_moiety 'C64 H76 Dy2 N6, 3(C4 H8 O), C24 H20 B'
_chemical_formula_sum 'C100 H120 B Dy2 N6 O3'
_chemical_formula_weight 1789.83
_chemical_name_systematic
;
 ? 
;
_space_group_crystal_system triclinic
_space_group_IT_number 2
_space_group_name_Hall '-P 1'
_space_group_name_H-M_alt 'P -1'
_symmetry_space_group_name_Hall '-P 1'
_symmetry_space_group_name_H-M 'P -1'
_atom_sites_solution_hydrogens geom
_atom_sites_solution_primary direct
_atom_sites_solution_secondary difmap
_audit_creation_date 2013-05-24
_audit_creation_method
;
  Olex2 1.2
  (compiled Apr 23 2013 17:59:47, GUI svn.r4466)
;
_cell_angle_alpha 115.198(5)
_cell_angle_beta 105.294(5)
_cell_angle_gamma 103.514(5)
_cell_formula_units_Z 2
_cell_length_a 16.083(5)
_cell_length_b 17.739(5)
_cell_length_c 18.562(5)
_cell_measurement_reflns_used 9052
_cell_measurement_temperature 100(2)
_cell_measurement_theta_max 25.4119
_cell_measurement_theta_min 2.2744
_cell_volume 4243(2)
_computing_cell_refinement 'Bruker APEX2 v. 2009.1'
_computing_data_collection 'Bruker APEX2 v. 2009.1'
_computing_data_reduction 'Bruker APEX2 v. 2009.1'
_computing_molecular_graphics
;
O. V. Dolomanov, L. J. Bourhis, R. J. Gildea, J. A. K. Howard and H. Puschmann,
OLEX2: a complete structure solution, refinement and analysis program.
J. Appl. Cryst. (2009). 42, 339-341.
;
_computing_publication_material
;
O. V. Dolomanov, L. J. Bourhis, R. J. Gildea, J. A. K. Howard and H. Puschmann,
OLEX2: a complete structure solution, refinement and analysis program.
J. Appl. Cryst. (2009). 42, 339-341.
;
_computing_structure_refinement 'SHELXL-97 (Sheldrick, 2008)'
_computing_structure_solution 'SHELXS-97 (Sheldrick, 2008)'
_diffrn_ambient_temperature 100(2)
_diffrn_measured_fraction_theta_full 0.992
_diffrn_measured_fraction_theta_max 0.992
_diffrn_measurement_device_type 'Bruker APEX-II CCD'
_diffrn_measurement_method '\f and \w scans'
_diffrn_radiation_monochromator graphite
_diffrn_radiation_type MoK\a
_diffrn_radiation_wavelength 0.71069
_diffrn_reflns_av_R_equivalents 0.0000
_diffrn_reflns_av_unetI/netI 0.0491
_diffrn_reflns_limit_h_max 18
_diffrn_reflns_limit_h_min -19
_diffrn_reflns_limit_k_max 19
_diffrn_reflns_limit_k_min -21
_diffrn_reflns_limit_l_max 22
_diffrn_reflns_limit_l_min 0
_diffrn_reflns_number 15612
_diffrn_reflns_theta_full 25.45
_diffrn_reflns_theta_max 25.45
_diffrn_reflns_theta_min 1.33
_diffrn_source 'fine-focus sealed tube'
_exptl_absorpt_coefficient_mu 1.803
_exptl_absorpt_correction_T_max 0.7492
_exptl_absorpt_correction_T_min 0.6614
_exptl_absorpt_correction_type multi-scan
_exptl_absorpt_process_details SADABS
_exptl_crystal_colour orange
_exptl_crystal_density_diffrn 1.401
_exptl_crystal_density_method 'not measured'
_exptl_crystal_description block
_exptl_crystal_F_000 1846
_exptl_crystal_size_max 0.25
_exptl_crystal_size_mid 0.2
_exptl_crystal_size_min 0.17
_refine_diff_density_max 0.644
_refine_diff_density_min -0.683
_refine_diff_density_rms 0.121
_refine_ls_extinction_method none
_refine_ls_goodness_of_fit_ref 1.060
_refine_ls_hydrogen_treatment constr
_refine_ls_matrix_type full
_refine_ls_number_parameters 1030
_refine_ls_number_reflns 15612
_refine_ls_number_restraints 0
_refine_ls_restrained_S_all 1.060
_refine_ls_R_factor_all 0.0389
_refine_ls_R_factor_gt 0.0303
_refine_ls_shift/su_max 0.002
_refine_ls_shift/su_mean 0.000
_refine_ls_structure_factor_coef Fsqd
_refine_ls_weighting_details 'calc w=1/[\s^2^(Fo^2^)+(0.0337P)^2^+2.6373P] where P=(Fo^2^+2Fc^2^)/3'
_refine_ls_weighting_scheme calc
_refine_ls_wR_factor_gt 0.0688
_refine_ls_wR_factor_ref 0.0726
_reflns_number_gt 13956
_reflns_number_total 15612
_reflns_threshold_expression >2sigma(I)
_cod_data_source_file c4sc02154a3.cif
_cod_data_source_block compound3
_cod_depositor_comments 'Adding full bibliography for 1517443--1517446.cif.'
_cod_database_code 1517443
_olex2_refinement_description
;
1. Fixed Uiso
 At 1.2 times of:
  All C(H) groups, All C(H,H) groups
 At 1.5 times of:
  All C(H,H,H) groups
2.a Secondary CH2 refined with riding coordinates:
 C1S(H1SA,H1SB), C2S(H2SA,H2SB), C3S(H3SA,H3SB), C4S(H4SA,H4SB), C5S(H5SA,
 H5SB), C6S(H6SA,H6SB), C7S(H7SA,H7SB), C8S(H8SA,H8SB), C9S(H9SA,H9SB),
 C10S(H10A,H10B), C11S(H11A,H11B), C12S(H12A,H12B)
2.b Aromatic/amide H refined with riding coordinates:
 C1(H1), C2(H2), C3(H3), C4(H4), C10(H10), C11(H11), C12(H12), C13(H13),
 C15(H15), C16(H16), C17(H17), C18(H18), C20(H20), C21(H21), C22(H22), C23(H23),
  C66(H66), C67(H67), C68(H68), C69(H69), C70(H70), C72(H72), C73(H73),
 C74(H74), C75(H75), C76(H76), C78(H78), C79(H79), C80(H80), C81(H81), C82(H82),
  C84(H84), C85(H85), C86(H86), C87(H87), C88(H88)
2.c Idealised Me refined as rotating group:
 C30(H30A,H30B,H30C), C31(H31A,H31B,H31C), C32(H32A,H32B,H32C), C33(H33A,H33B,
 H33C), C34(H34A,H34B,H34C), C40(H40A,H40B,H40C), C41(H41A,H41B,H41C), C42(H42A,
 H42B,H42C), C43(H43A,H43B,H43C), C44(H44A,H44B,H44C), C50(H50A,H50B,H50C),
 C51(H51A,H51B,H51C), C52(H52A,H52B,H52C), C53(H53A,H53B,H53C), C54(H54A,H54B,
 H54C), C60(H60A,H60B,H60C), C61(H61A,H61B,H61C), C62(H62A,H62B,H62C), C63(H63A,
 H63B,H63C), C64(H64A,H64B,H64C)
;

loop_
_space_group_symop_id
_space_group_symop_operation_xyz
1 'x, y, z'
2 '-x, -y, -z'

loop_
_atom_site_label
_atom_site_type_symbol
_atom_site_fract_x
_atom_site_fract_y
_atom_site_fract_z
_atom_site_U_iso_or_equiv
_atom_site_adp_type
_atom_site_occupancy
_atom_site_symmetry_multiplicity
_atom_site_calc_flag
_atom_site_refinement_flags
Dy1 Dy 0.694474(13) 0.568717(14) 0.810516(12) 0.00829(5) Uani 1 1 d .
Dy2 Dy 0.154005(13) 0.364937(14) 0.621581(12) 0.00807(5) Uani 1 1 d .
O1S O 0.3175(3) 0.0836(2) 0.5903(3) 0.0378(10) Uani 1 1 d .
O2S O 0.3387(3) 0.8073(3) 0.7903(3) 0.0506(13) Uani 1 1 d .
O3S O 0.0397(3) 0.9944(3) 0.6612(2) 0.0363(10) Uani 1 1 d .
N1 N 0.6218(3) 0.4015(2) 0.7310(2) 0.0101(8) Uani 1 1 d .
N2 N 0.5220(2) 0.5051(3) 0.7541(2) 0.0104(7) Uani 1 1 d .
N3 N 0.6233(3) 0.6819(3) 0.8439(2) 0.0106(8) Uani 1 1 d .
N4 N 0.2238(2) 0.2694(2) 0.5387(2) 0.0099(8) Uani 1 1 d .
N5 N 0.3277(2) 0.4303(3) 0.6855(2) 0.0105(8) Uani 1 1 d .
N6 N 0.2301(3) 0.5138(3) 0.7606(2) 0.0104(8) Uani 1 1 d .
C1 C 0.6735(3) 0.3513(3) 0.7294(3) 0.0129(10) Uani 1 1 d .
H1 H 0.7382 0.3808 0.7510 0.015 Uiso 1 1 calc R
C1S C 0.3003(4) 0.0334(4) 0.6313(3) 0.0311(13) Uani 1 1 d .
H1SA H 0.2355 0.0156 0.6242 0.037 Uiso 1 1 calc R
H1SB H 0.3409 0.0695 0.6933 0.037 Uiso 1 1 calc R
C2 C 0.6377(3) 0.2603(3) 0.6986(3) 0.0139(10) Uani 1 1 d .
H2 H 0.6767 0.2288 0.6972 0.017 Uiso 1 1 calc R
C2S C 0.3210(4) -0.0500(4) 0.5865(3) 0.0280(13) Uani 1 1 d .
H2SA H 0.2769 -0.1030 0.5797 0.034 Uiso 1 1 calc R
H2SB H 0.3843 -0.0403 0.6194 0.034 Uiso 1 1 calc R
C3 C 0.5408(3) 0.2157(3) 0.6691(3) 0.0139(10) Uani 1 1 d .
H3 H 0.5141 0.1544 0.6498 0.017 Uiso 1 1 calc R
C3S C 0.3093(4) -0.0612(4) 0.4970(4) 0.0308(13) Uani 1 1 d .
H3SA H 0.2601 -0.1193 0.4497 0.037 Uiso 1 1 calc R
H3SB H 0.3674 -0.0564 0.4895 0.037 Uiso 1 1 calc R
C4 C 0.4860(3) 0.2652(3) 0.6693(3) 0.0128(10) Uani 1 1 d .
H4 H 0.4215 0.2373 0.6503 0.015 Uiso 1 1 calc R
C4S C 0.2824(4) 0.0176(4) 0.4998(4) 0.0288(13) Uani 1 1 d .
H4SA H 0.3109 0.0424 0.4705 0.035 Uiso 1 1 calc R
H4SB H 0.2148 -0.0028 0.4718 0.035 Uiso 1 1 calc R
C5 C 0.5269(3) 0.3565(3) 0.6978(3) 0.0092(9) Uani 1 1 d .
C5S C 0.2757(6) 0.8242(5) 0.8273(5) 0.055(2) Uani 1 1 d .
H5SA H 0.3012 0.8385 0.8873 0.066 Uiso 1 1 calc R
H5SB H 0.2172 0.7710 0.7949 0.066 Uiso 1 1 calc R
C6 C 0.4730(3) 0.4129(3) 0.7010(3) 0.0090(9) Uani 1 1 d .
C6S C 0.2586(4) 0.9013(4) 0.8250(4) 0.0367(14) Uani 1 1 d .
H6SA H 0.2999 0.9578 0.8795 0.044 Uiso 1 1 calc R
H6SB H 0.1940 0.8935 0.8149 0.044 Uiso 1 1 calc R
C7 C 0.3741(3) 0.3802(3) 0.6529(3) 0.0091(9) Uani 1 1 d .
C7S C 0.2793(4) 0.9010(4) 0.7496(4) 0.0301(13) Uani 1 1 d .
H7SA H 0.2218 0.8723 0.6974 0.036 Uiso 1 1 calc R
H7SB H 0.3129 0.9622 0.7644 0.036 Uiso 1 1 calc R
C8 C 0.3775(3) 0.5160(3) 0.7563(3) 0.0078(9) Uani 1 1 d .
C8S C 0.3396(4) 0.8465(4) 0.7368(4) 0.0337(14) Uani 1 1 d .
H8SA H 0.3148 0.7991 0.6758 0.040 Uiso 1 1 calc R
H8SB H 0.4034 0.8856 0.7539 0.040 Uiso 1 1 calc R
C9 C 0.4751(3) 0.5584(3) 0.7769(3) 0.0098(9) Uani 1 1 d .
C9S C 0.1056(4) 1.0047(4) 0.7352(4) 0.0346(14) Uani 1 1 d .
H9SA H 0.1618 1.0592 0.7628 0.041 Uiso 1 1 calc R
H9SB H 0.1228 0.9528 0.7195 0.041 Uiso 1 1 calc R
C10 C 0.6769(3) 0.7700(3) 0.8802(3) 0.0124(10) Uani 1 1 d .
H10 H 0.7416 0.7878 0.9001 0.015 Uiso 1 1 calc R
C10S C 0.0559(4) 1.0114(4) 0.7960(4) 0.0365(15) Uani 1 1 d .
H10A H 0.1002 1.0398 0.8561 0.044 Uiso 1 1 calc R
H10B H 0.0115 0.9524 0.7776 0.044 Uiso 1 1 calc R
C11 C 0.6410(3) 0.8355(3) 0.8895(3) 0.0163(10) Uani 1 1 d .
H11 H 0.6805 0.8961 0.9162 0.020 Uiso 1 1 calc R
C11S C 0.0058(4) 1.0723(4) 0.7837(3) 0.0329(13) Uani 1 1 d .
H11A H -0.0557 1.0538 0.7843 0.039 Uiso 1 1 calc R
H11B H 0.0425 1.1354 0.8295 0.039 Uiso 1 1 calc R
C12 C 0.5442(3) 0.8080(3) 0.8579(3) 0.0150(10) Uani 1 1 d .
H12 H 0.5174 0.8499 0.8614 0.018 Uiso 1 1 calc R
C12S C -0.0028(4) 1.0582(4) 0.6944(3) 0.0300(13) Uani 1 1 d .
H12A H -0.0682 1.0337 0.6550 0.036 Uiso 1 1 calc R
H12B H 0.0298 1.1152 0.7002 0.036 Uiso 1 1 calc R
C13 C 0.4884(3) 0.7184(3) 0.8213(3) 0.0117(10) Uani 1 1 d .
H13 H 0.4234 0.6992 0.7996 0.014 Uiso 1 1 calc R
C14 C 0.5295(3) 0.6559(3) 0.8167(3) 0.0106(10) Uani 1 1 d .
C15 C 0.1702(3) 0.1961(3) 0.4582(3) 0.0119(9) Uani 1 1 d .
H15 H 0.1055 0.1745 0.4405 0.014 Uiso 1 1 calc R
C16 C 0.2042(4) 0.1514(3) 0.4011(3) 0.0170(11) Uani 1 1 d .
H16 H 0.1638 0.1003 0.3466 0.020 Uiso 1 1 calc R
C17 C 0.3014(3) 0.1842(3) 0.4263(3) 0.0137(10) Uani 1 1 d .
H17 H 0.3270 0.1571 0.3878 0.016 Uiso 1 1 calc R
C18 C 0.3581(3) 0.2574(3) 0.5091(3) 0.0119(10) Uani 1 1 d .
H18 H 0.4230 0.2793 0.5278 0.014 Uiso 1 1 calc R
C19 C 0.3185(3) 0.2990(3) 0.5654(3) 0.0087(9) Uani 1 1 d .
C20 C 0.1795(3) 0.5509(3) 0.8007(3) 0.0145(10) Uani 1 1 d .
H20 H 0.1145 0.5212 0.7718 0.017 Uiso 1 1 calc R
C21 C 0.2155(3) 0.6281(3) 0.8799(3) 0.0175(11) Uani 1 1 d .
H21 H 0.1766 0.6525 0.9026 0.021 Uiso 1 1 calc R
C22 C 0.3136(3) 0.6701(3) 0.9265(3) 0.0141(10) Uani 1 1 d .
H22 H 0.3413 0.7216 0.9822 0.017 Uiso 1 1 calc R
C23 C 0.3678(3) 0.6336(3) 0.8883(3) 0.0125(10) Uani 1 1 d .
H23 H 0.4328 0.6596 0.9188 0.015 Uiso 1 1 calc R
C24 C 0.3255(3) 0.5570(3) 0.8033(3) 0.0114(10) Uani 1 1 d .
C25 C 0.8188(3) 0.5678(3) 0.9373(3) 0.0158(10) Uani 1 1 d .
C26 C 0.8322(3) 0.6606(3) 0.9722(3) 0.0143(10) Uani 1 1 d .
C27 C 0.7527(3) 0.6697(3) 0.9874(3) 0.0159(10) Uani 1 1 d .
C28 C 0.6882(3) 0.5830(3) 0.9608(3) 0.0154(10) Uani 1 1 d .
C29 C 0.7305(3) 0.5201(3) 0.9318(3) 0.0153(10) Uani 1 1 d .
C30 C 0.8940(3) 0.5329(3) 0.9260(3) 0.0233(12) Uani 1 1 d .
H30A H 0.8657 0.4717 0.8771 0.035 Uiso 1 1 calc R
H30B H 0.9274 0.5343 0.9780 0.035 Uiso 1 1 calc R
H30C H 0.9368 0.5705 0.9156 0.035 Uiso 1 1 calc R
C31 C 0.9202(3) 0.7362(3) 0.9979(3) 0.0219(12) Uani 1 1 d .
H31A H 0.9417 0.7183 0.9521 0.033 Uiso 1 1 calc R
H31B H 0.9677 0.7497 1.0507 0.033 Uiso 1 1 calc R
H31C H 0.9077 0.7892 1.0074 0.033 Uiso 1 1 calc R
C32 C 0.7442(4) 0.7569(3) 1.0414(3) 0.0250(12) Uani 1 1 d .
H32A H 0.7848 0.8052 1.0403 0.037 Uiso 1 1 calc R
H32B H 0.7620 0.7708 1.1006 0.037 Uiso 1 1 calc R
H32C H 0.6804 0.7504 1.0178 0.037 Uiso 1 1 calc R
C33 C 0.5977(4) 0.5616(4) 0.9714(3) 0.0261(12) Uani 1 1 d .
H33A H 0.5691 0.6016 0.9653 0.039 Uiso 1 1 calc R
H33B H 0.6102 0.5696 1.0282 0.039 Uiso 1 1 calc R
H33C H 0.5560 0.4999 0.9274 0.039 Uiso 1 1 calc R
C34 C 0.6941(3) 0.4261(3) 0.9172(3) 0.0209(10) Uani 1 1 d .
H34A H 0.6285 0.3953 0.8788 0.031 Uiso 1 1 calc R
H34B H 0.7026 0.4303 0.9722 0.031 Uiso 1 1 calc R
H34C H 0.7279 0.3928 0.8914 0.031 Uiso 1 1 calc R
C35 C 0.7802(3) 0.6642(3) 0.7492(3) 0.0149(10) Uani 1 1 d .
C36 C 0.8201(3) 0.5993(3) 0.7407(3) 0.0147(10) Uani 1 1 d .
C37 C 0.7508(3) 0.5121(3) 0.6762(3) 0.0137(10) Uani 1 1 d .
C38 C 0.6657(3) 0.5220(3) 0.6451(3) 0.0126(10) Uani 1 1 d .
C39 C 0.6838(3) 0.6161(3) 0.6891(3) 0.0153(10) Uani 1 1 d .
C40 C 0.8354(4) 0.7641(3) 0.7959(3) 0.0273(12) Uani 1 1 d .
H40A H 0.7932 0.7942 0.7930 0.041 Uiso 1 1 calc R
H40B H 0.8758 0.7762 0.7687 0.041 Uiso 1 1 calc R
H40C H 0.8727 0.7861 0.8559 0.041 Uiso 1 1 calc R
C41 C 0.9249(3) 0.6233(4) 0.7786(3) 0.0264(12) Uani 1 1 d .
H41A H 0.9547 0.6792 0.8341 0.040 Uiso 1 1 calc R
H41B H 0.9504 0.6302 0.7394 0.040 Uiso 1 1 calc R
H41C H 0.9360 0.5758 0.7862 0.040 Uiso 1 1 calc R
C42 C 0.7684(4) 0.4285(3) 0.6326(3) 0.0253(12) Uani 1 1 d .
H42A H 0.7120 0.3759 0.6074 0.038 Uiso 1 1 calc R
H42B H 0.8173 0.4279 0.6750 0.038 Uiso 1 1 calc R
H42C H 0.7872 0.4280 0.5875 0.038 Uiso 1 1 calc R
C43 C 0.5768(3) 0.4495(3) 0.5680(3) 0.0218(11) Uani 1 1 d .
H43A H 0.5721 0.3915 0.5607 0.033 Uiso 1 1 calc R
H43B H 0.5774 0.4494 0.5164 0.033 Uiso 1 1 calc R
H43C H 0.5241 0.4610 0.5774 0.033 Uiso 1 1 calc R
C44 C 0.6156(4) 0.6552(4) 0.6636(3) 0.0233(11) Uani 1 1 d .
H44A H 0.5564 0.6252 0.6617 0.035 Uiso 1 1 calc R
H44B H 0.6071 0.6466 0.6070 0.035 Uiso 1 1 calc R
H44C H 0.6400 0.7189 0.7058 0.035 Uiso 1 1 calc R
C45 C 0.1049(3) 0.2072(3) 0.6217(3) 0.0162(10) Uani 1 1 d .
C46 C 0.1697(3) 0.2740(3) 0.7077(3) 0.0138(10) Uani 1 1 d .
C47 C 0.1280(3) 0.3337(3) 0.7467(3) 0.0140(10) Uani 1 1 d .
C48 C 0.0377(3) 0.3050(3) 0.6817(3) 0.0143(10) Uani 1 1 d .
C49 C 0.0244(3) 0.2263(3) 0.6045(3) 0.0164(10) Uani 1 1 d .
C50 C 0.1117(4) 0.1198(3) 0.5655(3) 0.0234(12) Uani 1 1 d .
H50A H 0.0686 0.0927 0.5060 0.035 Uiso 1 1 calc R
H50B H 0.0962 0.0790 0.5857 0.035 Uiso 1 1 calc R
H50C H 0.1745 0.1319 0.5692 0.035 Uiso 1 1 calc R
C51 C 0.2637(4) 0.2759(4) 0.7539(3) 0.0250(12) Uani 1 1 d .
H51A H 0.2904 0.2531 0.7128 0.038 Uiso 1 1 calc R
H51B H 0.2552 0.2386 0.7789 0.038 Uiso 1 1 calc R
H51C H 0.3052 0.3371 0.7995 0.038 Uiso 1 1 calc R
C52 C 0.1666(4) 0.4004(3) 0.8433(3) 0.0227(11) Uani 1 1 d .
H52A H 0.2309 0.4389 0.8637 0.034 Uiso 1 1 calc R
H52B H 0.1630 0.3682 0.8735 0.034 Uiso 1 1 calc R
H52C H 0.1305 0.4368 0.8542 0.034 Uiso 1 1 calc R
C53 C -0.0354(3) 0.3444(4) 0.6932(3) 0.0229(12) Uani 1 1 d .
H53A H -0.0122 0.3927 0.7527 0.034 Uiso 1 1 calc R
H53B H -0.0922 0.2978 0.6790 0.034 Uiso 1 1 calc R
H53C H -0.0480 0.3676 0.6551 0.034 Uiso 1 1 calc R
C54 C -0.0670(3) 0.1646(4) 0.5240(3) 0.0274(12) Uani 1 1 d .
H54A H -0.1099 0.1943 0.5257 0.041 Uiso 1 1 calc R
H54B H -0.0938 0.1093 0.5225 0.041 Uiso 1 1 calc R
H54C H -0.0553 0.1510 0.4726 0.041 Uiso 1 1 calc R
C55 C 0.0764(3) 0.4684(3) 0.5768(3) 0.0137(10) Uani 1 1 d .
C56 C 0.1642(3) 0.4869(3) 0.5707(3) 0.0129(9) Uani 1 1 d .
C57 C 0.1569(3) 0.4071(3) 0.4985(3) 0.0126(9) Uani 1 1 d .
C58 C 0.0658(3) 0.3403(3) 0.4610(3) 0.0144(10) Uani 1 1 d .
C59 C 0.0153(3) 0.3780(3) 0.5099(3) 0.0136(10) Uani 1 1 d .
C60 C 0.0432(3) 0.5361(3) 0.6300(3) 0.0181(10) Uani 1 1 d .
H60A H 0.0050 0.5094 0.6517 0.027 Uiso 1 1 calc R
H60B H 0.0070 0.5529 0.5940 0.027 Uiso 1 1 calc R
H60C H 0.0965 0.5890 0.6783 0.027 Uiso 1 1 calc R
C61 C 0.2476(3) 0.5760(3) 0.6227(3) 0.0192(11) Uani 1 1 d .
H61A H 0.2419 0.6159 0.6741 0.029 Uiso 1 1 calc R
H61B H 0.2502 0.6030 0.5877 0.029 Uiso 1 1 calc R
H61C H 0.3040 0.5661 0.6394 0.029 Uiso 1 1 calc R
C62 C 0.2326(3) 0.4025(3) 0.4650(3) 0.0199(11) Uani 1 1 d .
H62A H 0.2924 0.4299 0.5133 0.030 Uiso 1 1 calc R
H62B H 0.2336 0.4345 0.4343 0.030 Uiso 1 1 calc R
H62C H 0.2199 0.3402 0.4260 0.030 Uiso 1 1 calc R
C63 C 0.0192(3) 0.2551(3) 0.3722(3) 0.0217(11) Uani 1 1 d .
H63A H 0.0662 0.2411 0.3526 0.033 Uiso 1 1 calc R
H63B H -0.0224 0.2639 0.3317 0.033 Uiso 1 1 calc R
H63C H -0.0158 0.2059 0.3757 0.033 Uiso 1 1 calc R
C64 C -0.0900(3) 0.3374(4) 0.4800(3) 0.0223(11) Uani 1 1 d .
H64A H -0.1056 0.3646 0.5288 0.033 Uiso 1 1 calc R
H64B H -0.1112 0.2731 0.4564 0.033 Uiso 1 1 calc R
H64C H -0.1200 0.3486 0.4358 0.033 Uiso 1 1 calc R
C65 C 0.6101(3) -0.0201(3) 0.7211(3) 0.0149(10) Uani 1 1 d .
C66 C 0.5682(3) -0.1068(3) 0.7095(3) 0.0169(10) Uani 1 1 d .
H66 H 0.5843 -0.1133 0.7577 0.020 Uiso 1 1 calc R
C67 C 0.5042(3) -0.1818(3) 0.6289(3) 0.0193(11) Uani 1 1 d .
H67 H 0.4771 -0.2371 0.6240 0.023 Uiso 1 1 calc R
C68 C 0.4805(3) -0.1742(4) 0.5555(3) 0.0226(12) Uani 1 1 d .
H68 H 0.4372 -0.2241 0.5013 0.027 Uiso 1 1 calc R
C69 C 0.5221(3) -0.0913(3) 0.5639(3) 0.0196(11) Uani 1 1 d .
H69 H 0.5084 -0.0860 0.5148 0.024 Uiso 1 1 calc R
C70 C 0.5840(3) -0.0166(3) 0.6451(3) 0.0177(11) Uani 1 1 d .
H70 H 0.6094 0.0386 0.6492 0.021 Uiso 1 1 calc R
C71 C 0.7505(3) 0.0516(3) 0.8832(3) 0.0132(10) Uani 1 1 d .
C72 C 0.7947(3) -0.0065(3) 0.8514(3) 0.0171(10) Uani 1 1 d .
H72 H 0.7728 -0.0448 0.7913 0.021 Uiso 1 1 calc R
C73 C 0.8704(4) -0.0086(3) 0.9069(3) 0.0239(12) Uani 1 1 d .
H73 H 0.8993 -0.0467 0.8834 0.029 Uiso 1 1 calc R
C74 C 0.9027(4) 0.0449(4) 0.9960(3) 0.0283(13) Uani 1 1 d .
H74 H 0.9524 0.0423 1.0329 0.034 Uiso 1 1 calc R
C75 C 0.8609(4) 0.1022(4) 1.0298(3) 0.0291(13) Uani 1 1 d .
H75 H 0.8822 0.1387 1.0900 0.035 Uiso 1 1 calc R
C76 C 0.7870(4) 0.1058(4) 0.9745(3) 0.0213(11) Uani 1 1 d .
H76 H 0.7604 0.1459 0.9990 0.026 Uiso 1 1 calc R
C77 C 0.6022(3) 0.1015(3) 0.8581(3) 0.0151(10) Uani 1 1 d .
C78 C 0.5690(4) 0.0699(3) 0.9078(3) 0.0230(12) Uani 1 1 d .
H78 H 0.5932 0.0332 0.9225 0.028 Uiso 1 1 calc R
C79 C 0.5010(4) 0.0925(4) 0.9351(4) 0.0326(14) Uani 1 1 d .
H79 H 0.4813 0.0708 0.9680 0.039 Uiso 1 1 calc R
C80 C 0.4623(4) 0.1461(4) 0.9147(4) 0.0337(15) Uani 1 1 d .
H80 H 0.4173 0.1612 0.9337 0.040 Uiso 1 1 calc R
C81 C 0.4920(4) 0.1767(4) 0.8654(3) 0.0319(14) Uani 1 1 d .
H81 H 0.4662 0.2123 0.8500 0.038 Uiso 1 1 calc R
C82 C 0.5612(3) 0.1546(3) 0.8380(3) 0.0230(12) Uani 1 1 d .
H82 H 0.5802 0.1765 0.8051 0.028 Uiso 1 1 calc R
C83 C 0.7495(3) 0.1508(3) 0.8188(3) 0.0151(10) Uani 1 1 d .
C84 C 0.7946(3) 0.1349(3) 0.7616(3) 0.0163(10) Uani 1 1 d .
H84 H 0.7740 0.0762 0.7148 0.020 Uiso 1 1 calc R
C85 C 0.8688(3) 0.2035(4) 0.7720(3) 0.0214(11) Uani 1 1 d .
H85 H 0.8958 0.1901 0.7320 0.026 Uiso 1 1 calc R
C86 C 0.9021(3) 0.2907(4) 0.8410(3) 0.0233(12) Uani 1 1 d .
H86 H 0.9525 0.3361 0.8486 0.028 Uiso 1 1 calc R
C87 C 0.8602(3) 0.3107(3) 0.8994(3) 0.0213(11) Uani 1 1 d .
H87 H 0.8820 0.3695 0.9464 0.026 Uiso 1 1 calc R
C88 C 0.7844(3) 0.2408(3) 0.8866(3) 0.0178(11) Uani 1 1 d .
H88 H 0.7559 0.2553 0.9254 0.021 Uiso 1 1 calc R
B1 B 0.6755(3) 0.0697(4) 0.8187(3) 0.0136(10) Uani 1 1 d .

loop_
_atom_site_aniso_label
_atom_site_aniso_U_11
_atom_site_aniso_U_22
_atom_site_aniso_U_33
_atom_site_aniso_U_23
_atom_site_aniso_U_13
_atom_site_aniso_U_12
Dy1 0.00752(10) 0.00900(11) 0.00743(11) 0.00383(9) 0.00256(8) 0.00329(9)
Dy2 0.00730(10) 0.00996(12) 0.00703(11) 0.00443(9) 0.00323(9) 0.00317(9)
O1S 0.028(2) 0.020(2) 0.048(3) 0.0129(19) 0.0109(19) -0.0004(18)
O2S 0.063(3) 0.078(3) 0.067(3) 0.057(3) 0.046(3) 0.057(3)
O3S 0.042(2) 0.033(2) 0.027(2) 0.0082(19) 0.0139(18) 0.018(2)
N1 0.0109(19) 0.011(2) 0.0122(19) 0.0067(17) 0.0073(16) 0.0068(16)
N2 0.0086(17) 0.016(2) 0.0115(19) 0.0084(17) 0.0069(15) 0.0068(17)
N3 0.012(2) 0.012(2) 0.0095(19) 0.0067(17) 0.0065(16) 0.0033(17)
N4 0.0094(18) 0.012(2) 0.0112(19) 0.0078(17) 0.0053(15) 0.0043(16)
N5 0.0099(17) 0.016(2) 0.0085(18) 0.0069(16) 0.0047(15) 0.0072(17)
N6 0.014(2) 0.014(2) 0.0075(18) 0.0065(16) 0.0063(15) 0.0070(17)
C1 0.008(2) 0.023(3) 0.012(2) 0.010(2) 0.0061(18) 0.009(2)
C1S 0.022(3) 0.027(3) 0.021(3) 0.005(2) -0.001(2) 0.001(3)
C2 0.014(2) 0.014(3) 0.011(2) 0.005(2) 0.0024(19) 0.008(2)
C2S 0.019(3) 0.041(3) 0.035(3) 0.026(3) 0.012(2) 0.016(3)
C3 0.017(2) 0.007(2) 0.014(2) 0.005(2) 0.0030(19) 0.0038(19)
C3S 0.035(3) 0.041(4) 0.034(3) 0.024(3) 0.021(3) 0.025(3)
C4 0.008(2) 0.020(3) 0.008(2) 0.007(2) 0.0010(17) 0.006(2)
C4S 0.026(3) 0.041(3) 0.042(3) 0.032(3) 0.021(3) 0.020(3)
C5 0.010(2) 0.009(2) 0.007(2) 0.0044(19) 0.0031(17) 0.0032(19)
C5S 0.087(6) 0.073(5) 0.072(5) 0.058(4) 0.062(5) 0.063(5)
C6 0.010(2) 0.009(2) 0.005(2) 0.0031(18) 0.0016(17) 0.0015(19)
C6S 0.042(4) 0.035(3) 0.046(4) 0.022(3) 0.030(3) 0.020(3)
C7 0.011(2) 0.010(2) 0.009(2) 0.0071(19) 0.0051(18) 0.0035(19)
C7S 0.026(3) 0.032(3) 0.033(3) 0.018(3) 0.012(2) 0.010(3)
C8 0.010(2) 0.007(2) 0.006(2) 0.0024(19) 0.0034(17) 0.0045(18)
C8S 0.029(3) 0.045(4) 0.033(3) 0.022(3) 0.017(3) 0.016(3)
C9 0.012(2) 0.009(2) 0.007(2) 0.0036(19) 0.0020(18) 0.0050(19)
C9S 0.026(3) 0.025(3) 0.034(3) 0.003(3) 0.007(3) 0.011(3)
C10 0.011(2) 0.018(3) 0.009(2) 0.008(2) 0.0046(18) 0.005(2)
C10S 0.040(4) 0.028(3) 0.023(3) 0.010(3) 0.004(3) 0.002(3)
C11 0.021(3) 0.015(3) 0.018(2) 0.010(2) 0.011(2) 0.009(2)
C11S 0.036(3) 0.024(3) 0.025(3) 0.005(3) 0.010(3) 0.011(3)
C12 0.025(3) 0.012(2) 0.014(2) 0.008(2) 0.011(2) 0.012(2)
C12S 0.037(3) 0.023(3) 0.030(3) 0.010(3) 0.019(3) 0.015(3)
C13 0.014(2) 0.010(2) 0.010(2) 0.0054(19) 0.0038(18) 0.0058(19)
C14 0.012(2) 0.010(2) 0.008(2) 0.0039(19) 0.0042(18) 0.0035(19)
C15 0.010(2) 0.015(2) 0.010(2) 0.0074(19) 0.0022(18) 0.0043(19)
C16 0.023(3) 0.015(3) 0.009(2) 0.005(2) 0.003(2) 0.009(2)
C17 0.017(2) 0.013(2) 0.014(2) 0.006(2) 0.010(2) 0.011(2)
C18 0.007(2) 0.010(2) 0.014(2) 0.005(2) 0.0017(18) 0.0020(19)
C19 0.010(2) 0.010(2) 0.009(2) 0.0070(19) 0.0024(17) 0.0060(18)
C20 0.012(2) 0.019(3) 0.017(2) 0.011(2) 0.0073(19) 0.008(2)
C21 0.022(3) 0.021(3) 0.019(3) 0.011(2) 0.016(2) 0.015(2)
C22 0.018(3) 0.011(2) 0.012(2) 0.003(2) 0.008(2) 0.007(2)
C23 0.010(2) 0.012(2) 0.012(2) 0.006(2) 0.0032(18) 0.0017(19)
C24 0.011(2) 0.012(2) 0.010(2) 0.0049(19) 0.0046(18) 0.0026(19)
C25 0.013(2) 0.017(3) 0.009(2) 0.005(2) -0.0027(18) 0.002(2)
C26 0.017(2) 0.013(2) 0.009(2) 0.0065(19) 0.0029(18) 0.002(2)
C27 0.020(3) 0.014(3) 0.008(2) 0.004(2) 0.0017(19) 0.006(2)
C28 0.017(2) 0.022(3) 0.007(2) 0.008(2) 0.0037(19) 0.006(2)
C29 0.021(3) 0.014(2) 0.005(2) 0.004(2) 0.0020(19) 0.005(2)
C30 0.020(3) 0.026(3) 0.021(3) 0.010(2) 0.005(2) 0.012(2)
C31 0.019(3) 0.016(3) 0.019(3) 0.005(2) 0.004(2) 0.000(2)
C32 0.040(3) 0.023(3) 0.007(2) 0.004(2) 0.009(2) 0.015(3)
C33 0.026(3) 0.038(3) 0.017(3) 0.015(3) 0.009(2) 0.014(3)
C34 0.026(3) 0.022(3) 0.015(2) 0.012(2) 0.006(2) 0.008(2)
C35 0.019(2) 0.013(2) 0.012(2) 0.005(2) 0.0113(19) 0.003(2)
C36 0.015(2) 0.020(3) 0.012(2) 0.010(2) 0.0078(19) 0.007(2)
C37 0.019(3) 0.016(2) 0.013(2) 0.009(2) 0.011(2) 0.010(2)
C38 0.014(2) 0.015(2) 0.010(2) 0.008(2) 0.0045(18) 0.0045(19)
C39 0.023(3) 0.018(3) 0.011(2) 0.009(2) 0.011(2) 0.009(2)
C40 0.036(3) 0.020(3) 0.026(3) 0.010(2) 0.021(3) 0.006(2)
C41 0.016(3) 0.040(3) 0.024(3) 0.013(3) 0.013(2) 0.014(2)
C42 0.033(3) 0.027(3) 0.029(3) 0.018(3) 0.023(2) 0.016(3)
C43 0.026(3) 0.028(3) 0.012(2) 0.010(2) 0.010(2) 0.010(2)
C44 0.036(3) 0.029(3) 0.018(3) 0.016(2) 0.014(2) 0.020(2)
C45 0.022(3) 0.017(3) 0.020(3) 0.014(2) 0.012(2) 0.009(2)
C46 0.015(2) 0.017(2) 0.019(2) 0.015(2) 0.010(2) 0.007(2)
C47 0.018(2) 0.013(2) 0.011(2) 0.008(2) 0.0062(19) 0.002(2)
C48 0.014(2) 0.013(2) 0.019(2) 0.010(2) 0.010(2) 0.0034(19)
C49 0.014(2) 0.017(3) 0.017(2) 0.011(2) 0.0056(19) 0.003(2)
C50 0.030(3) 0.019(3) 0.028(3) 0.014(2) 0.017(2) 0.010(2)
C51 0.025(3) 0.032(3) 0.025(3) 0.021(3) 0.008(2) 0.012(2)
C52 0.033(3) 0.027(3) 0.016(2) 0.015(2) 0.013(2) 0.016(2)
C53 0.028(3) 0.029(3) 0.031(3) 0.022(3) 0.021(2) 0.017(2)
C54 0.020(3) 0.026(3) 0.026(3) 0.014(3) 0.002(2) -0.001(2)
C55 0.020(3) 0.015(2) 0.011(2) 0.010(2) 0.0062(19) 0.011(2)
C56 0.016(2) 0.015(2) 0.012(2) 0.011(2) 0.0053(19) 0.007(2)
C57 0.017(2) 0.015(2) 0.012(2) 0.010(2) 0.007(2) 0.009(2)
C58 0.018(2) 0.019(3) 0.011(2) 0.009(2) 0.0070(19) 0.010(2)
C59 0.015(2) 0.017(3) 0.013(2) 0.011(2) 0.0039(19) 0.008(2)
C60 0.023(3) 0.021(3) 0.020(3) 0.014(2) 0.011(2) 0.014(2)
C61 0.017(2) 0.021(3) 0.022(3) 0.015(2) 0.005(2) 0.006(2)
C62 0.025(3) 0.028(3) 0.024(3) 0.019(2) 0.019(2) 0.018(2)
C63 0.024(3) 0.024(3) 0.013(2) 0.008(2) 0.004(2) 0.009(2)
C64 0.013(2) 0.031(3) 0.025(3) 0.019(2) 0.005(2) 0.007(2)
C65 0.017(3) 0.017(3) 0.017(2) 0.010(2) 0.011(2) 0.010(2)
C66 0.015(2) 0.018(3) 0.019(3) 0.009(2) 0.009(2) 0.009(2)
C67 0.015(3) 0.015(3) 0.025(3) 0.006(2) 0.011(2) 0.007(2)
C68 0.015(3) 0.023(3) 0.015(2) -0.002(2) 0.006(2) 0.007(2)
C69 0.018(3) 0.029(3) 0.015(2) 0.009(2) 0.008(2) 0.018(2)
C70 0.020(3) 0.019(3) 0.016(2) 0.008(2) 0.009(2) 0.012(2)
C71 0.012(2) 0.012(2) 0.015(2) 0.008(2) 0.0049(19) 0.003(2)
C72 0.018(3) 0.018(3) 0.010(2) 0.006(2) 0.0033(19) 0.005(2)
C73 0.020(3) 0.016(3) 0.035(3) 0.013(2) 0.011(2) 0.008(2)
C74 0.022(3) 0.033(3) 0.030(3) 0.020(3) 0.004(2) 0.011(2)
C75 0.028(3) 0.039(3) 0.015(3) 0.013(3) 0.002(2) 0.012(3)
C76 0.028(3) 0.026(3) 0.016(3) 0.012(2) 0.011(2) 0.016(2)
C77 0.010(2) 0.014(2) 0.009(2) 0.000(2) 0.0011(18) 0.001(2)
C78 0.028(3) 0.012(3) 0.024(3) 0.004(2) 0.015(2) 0.007(2)
C79 0.030(3) 0.025(3) 0.038(3) 0.008(3) 0.027(3) 0.006(3)
C80 0.013(3) 0.028(3) 0.030(3) -0.009(3) 0.009(2) 0.008(2)
C81 0.022(3) 0.031(3) 0.020(3) -0.003(3) -0.001(2) 0.016(3)
C82 0.022(3) 0.027(3) 0.014(3) 0.006(2) 0.005(2) 0.013(2)
C83 0.018(3) 0.018(3) 0.012(2) 0.010(2) 0.0039(19) 0.012(2)
C84 0.018(3) 0.017(3) 0.019(2) 0.010(2) 0.009(2) 0.010(2)
C85 0.022(3) 0.031(3) 0.027(3) 0.022(3) 0.018(2) 0.015(2)
C86 0.016(3) 0.027(3) 0.031(3) 0.022(3) 0.005(2) 0.005(2)
C87 0.020(3) 0.014(3) 0.022(3) 0.008(2) 0.001(2) 0.005(2)
C88 0.021(3) 0.019(3) 0.014(2) 0.010(2) 0.007(2) 0.009(2)
B1 0.015(2) 0.018(3) 0.012(3) 0.009(2) 0.007(2) 0.009(2)

loop_
_atom_type_symbol
_atom_type_description
_atom_type_scat_dispersion_real
_atom_type_scat_dispersion_imag
_atom_type_scat_source
C C 0.0033 0.0016 'International Tables Vol C Tables 4.2.6.8 and 6.1.1.4'
H H 0.0000 0.0000 'International Tables Vol C Tables 4.2.6.8 and 6.1.1.4'
B B 0.0013 0.0007 'International Tables Vol C Tables 4.2.6.8 and 6.1.1.4'
N N 0.0061 0.0033 'International Tables Vol C Tables 4.2.6.8 and 6.1.1.4'
O O 0.0106 0.0060 'International Tables Vol C Tables 4.2.6.8 and 6.1.1.4'
Dy Dy -0.1892 4.4098 'International Tables Vol C Tables 4.2.6.8 and 6.1.1.4'

loop_
_geom_angle_atom_site_label_1
_geom_angle_atom_site_label_2
_geom_angle_atom_site_label_3
_geom_angle
N1 Dy1 N3 130.81(11)
N1 Dy1 C25 89.27(13)
N1 Dy1 C26 119.61(13)
N1 Dy1 C27 120.98(13)
N1 Dy1 C28 92.12(13)
N1 Dy1 C29 73.09(13)
N1 Dy1 C35 123.61(12)
N1 Dy1 C36 102.10(13)
N1 Dy1 C38 77.30(13)
N1 Dy1 C39 106.89(13)
N2 Dy1 N1 66.00(13)
N2 Dy1 N3 64.82(13)
N2 Dy1 C25 128.41(13)
N2 Dy1 C26 132.96(13)
N2 Dy1 C27 103.86(13)
N2 Dy1 C28 84.18(13)
N2 Dy1 C29 97.68(13)
N2 Dy1 C35 119.68(13)
N2 Dy1 C36 134.66(12)
N2 Dy1 C38 85.19(12)
N2 Dy1 C39 90.17(13)
N3 Dy1 C25 121.35(13)
N3 Dy1 C26 93.92(13)
N3 Dy1 C27 71.35(13)
N3 Dy1 C28 82.51(13)
N3 Dy1 C29 112.95(13)
N3 Dy1 C35 82.51(13)
N3 Dy1 C36 112.43(13)
N3 Dy1 C38 99.08(13)
N3 Dy1 C39 73.98(13)
C25 Dy1 C26 30.89(14)
C25 Dy1 C27 50.24(14)
C25 Dy1 C28 50.70(14)
C25 Dy1 C29 30.73(14)
C25 Dy1 C35 111.78(15)
C25 Dy1 C36 93.05(14)
C25 Dy1 C38 134.66(14)
C25 Dy1 C39 141.30(14)
C26 Dy1 C27 30.15(14)
C26 Dy1 C28 50.41(14)
C26 Dy1 C29 50.54(14)
C26 Dy1 C35 96.32(14)
C26 Dy1 C36 91.71(13)
C26 Dy1 C38 141.32(13)
C26 Dy1 C39 125.40(14)
C27 Dy1 C36 118.36(14)
C28 Dy1 C27 30.24(14)
C28 Dy1 C35 142.08(14)
C28 Dy1 C36 141.13(14)
C29 Dy1 C27 49.89(14)
C29 Dy1 C28 30.44(14)
C29 Dy1 C35 142.45(15)
C29 Dy1 C36 121.44(14)
C35 Dy1 C27 111.86(14)
C35 Dy1 C36 30.02(14)
C38 Dy1 C27 161.56(14)
C38 Dy1 C28 167.37(14)
C38 Dy1 C29 145.90(14)
C38 Dy1 C35 50.23(13)
C38 Dy1 C36 49.67(13)
C38 Dy1 C39 30.61(13)
C39 Dy1 C27 131.85(14)
C39 Dy1 C28 155.97(14)
C39 Dy1 C29 171.21(15)
C39 Dy1 C35 30.45(14)
C39 Dy1 C36 49.78(14)
N4 Dy2 N5 65.32(12)
N4 Dy2 N6 130.30(11)
N4 Dy2 C45 71.61(13)
N4 Dy2 C46 83.10(13)
N4 Dy2 C47 113.50(13)
N4 Dy2 C48 121.87(13)
N4 Dy2 C49 94.01(13)
N4 Dy2 C55 125.06(12)
N4 Dy2 C56 102.61(12)
N4 Dy2 C57 75.54(13)
N4 Dy2 C58 80.12(13)
N5 Dy2 N6 65.01(12)
N5 Dy2 C45 105.06(14)
N5 Dy2 C46 85.90(13)
N5 Dy2 C47 98.80(13)
N5 Dy2 C48 129.56(13)
N5 Dy2 C49 134.29(14)
N5 Dy2 C55 113.72(14)
N5 Dy2 C56 86.48(13)
N5 Dy2 C57 88.21(13)
N5 Dy2 C58 116.37(13)
N6 Dy2 C45 120.76(13)
N6 Dy2 C46 92.01(13)
N6 Dy2 C47 73.02(13)
N6 Dy2 C48 89.42(13)
N6 Dy2 C49 119.94(13)
N6 Dy2 C55 77.56(13)
N6 Dy2 C56 75.81(13)
N6 Dy2 C57 104.30(13)
N6 Dy2 C58 124.32(13)
C45 Dy2 C55 141.22(14)
C45 Dy2 C58 112.45(14)
C46 Dy2 C45 29.91(13)
C46 Dy2 C55 150.00(13)
C46 Dy2 C58 142.35(14)
C47 Dy2 C45 49.98(14)
C47 Dy2 C46 30.40(14)
C47 Dy2 C55 120.41(14)
C47 Dy2 C58 144.60(14)
C48 Dy2 C45 50.55(14)
C48 Dy2 C46 50.55(14)
C48 Dy2 C47 30.76(14)
C48 Dy2 C49 31.17(14)
C48 Dy2 C55 100.72(14)
C48 Dy2 C56 130.47(14)
C48 Dy2 C57 141.72(14)
C48 Dy2 C58 113.96(14)
C49 Dy2 C45 30.21(14)
C49 Dy2 C46 50.04(14)
C49 Dy2 C47 50.64(14)
C49 Dy2 C55 111.46(15)
C49 Dy2 C56 139.05(14)
C49 Dy2 C57 127.42(14)
C49 Dy2 C58 97.81(14)
C55 Dy2 C58 49.76(13)
C56 Dy2 C45 162.54(14)
C56 Dy2 C46 167.52(14)
C56 Dy2 C47 142.37(14)
C56 Dy2 C55 30.31(13)
C56 Dy2 C57 30.72(13)
C56 Dy2 C58 50.11(14)
C57 Dy2 C45 134.62(14)
C57 Dy2 C46 158.37(13)
C57 Dy2 C47 170.27(14)
C57 Dy2 C55 50.08(13)
C57 Dy2 C58 30.07(14)
C1S O1S C4S 105.4(4)
C5S O2S C8S 109.7(4)
C9S O3S C12S 105.8(4)
C1 N1 Dy1 122.0(3)
C1 N1 C5 116.5(4)
C5 N1 Dy1 120.8(3)
C6 N2 Dy1 119.3(3)
C9 N2 Dy1 121.4(3)
C9 N2 C6 119.3(3)
C10 N3 Dy1 119.9(3)
C10 N3 C14 118.6(4)
C14 N3 Dy1 121.0(3)
C15 N4 Dy2 120.8(3)
C15 N4 C19 117.6(4)
C19 N4 Dy2 120.4(3)
C7 N5 Dy2 120.2(3)
C7 N5 C8 119.2(3)
C8 N5 Dy2 120.5(3)
C20 N6 Dy2 121.3(3)
C20 N6 C24 117.3(4)
C24 N6 Dy2 121.1(3)
N1 C1 H1 117.6
N1 C1 C2 124.8(4)
C2 C1 H1 117.6
O1S C1S H1SA 110.5
O1S C1S H1SB 110.5
O1S C1S C2S 106.1(4)
H1SA C1S H1SB 108.7
C2S C1S H1SA 110.5
C2S C1S H1SB 110.5
C1 C2 H2 120.9
C1 C2 C3 118.2(4)
C3 C2 H2 120.9
C1S C2S H2SA 111.0
C1S C2S H2SB 111.0
C1S C2S C3S 103.6(4)
H2SA C2S H2SB 109.0
C3S C2S H2SA 111.0
C3S C2S H2SB 111.0
C2 C3 H3 120.9
C4 C3 C2 118.2(4)
C4 C3 H3 120.9
C2S C3S H3SA 111.0
C2S C3S H3SB 111.0
C2S C3S C4S 103.8(4)
H3SA C3S H3SB 109.0
C4S C3S H3SA 111.0
C4S C3S H3SB 111.0
C3 C4 H4 119.9
C3 C4 C5 120.2(4)
C5 C4 H4 119.9
O1S C4S C3S 105.1(4)
O1S C4S H4SA 110.7
O1S C4S H4SB 110.7
C3S C4S H4SA 110.7
C3S C4S H4SB 110.7
H4SA C4S H4SB 108.8
N1 C5 C4 121.9(4)
N1 C5 C6 115.1(4)
C4 C5 C6 122.8(4)
O2S C5S H5SA 110.0
O2S C5S H5SB 110.0
O2S C5S C6S 108.4(5)
H5SA C5S H5SB 108.4
C6S C5S H5SA 110.0
C6S C5S H5SB 110.0
N2 C6 C5 117.0(4)
N2 C6 C7 117.4(4)
C7 C6 C5 125.6(4)
C5S C6S H6SA 110.8
C5S C6S H6SB 110.8
C5S C6S C7S 104.8(5)
H6SA C6S H6SB 108.9
C7S C6S H6SA 110.8
C7S C6S H6SB 110.8
N5 C7 C6 118.8(4)
N5 C7 C19 115.7(4)
C6 C7 C19 125.2(4)
C6S C7S H7SA 111.0
C6S C7S H7SB 111.0
H7SA C7S H7SB 109.0
C8S C7S C6S 103.6(5)
C8S C7S H7SA 111.0
C8S C7S H7SB 111.0
N5 C8 C9 117.7(4)
N5 C8 C24 116.3(4)
C9 C8 C24 125.9(4)
O2S C8S C7S 107.6(4)
O2S C8S H8SA 110.2
O2S C8S H8SB 110.2
C7S C8S H8SA 110.2
C7S C8S H8SB 110.2
H8SA C8S H8SB 108.5
N2 C9 C8 118.3(4)
N2 C9 C14 115.2(4)
C8 C9 C14 126.5(4)
O3S C9S H9SA 110.8
O3S C9S H9SB 110.8
O3S C9S C10S 104.8(5)
H9SA C9S H9SB 108.9
C10S C9S H9SA 110.8
C10S C9S H9SB 110.8
N3 C10 H10 118.2
N3 C10 C11 123.6(4)
C11 C10 H10 118.2
C9S C10S H10A 111.7
C9S C10S H10B 111.7
C9S C10S C11S 100.4(5)
H10A C10S H10B 109.5
C11S C10S H10A 111.7
C11S C10S H10B 111.7
C10 C11 H11 121.1
C10 C11 C12 117.8(5)
C12 C11 H11 121.1
C10S C11S H11A 110.9
C10S C11S H11B 110.9
H11A C11S H11B 108.9
C12S C11S C10S 104.2(4)
C12S C11S H11A 110.9
C12S C11S H11B 110.9
C11 C12 H12 120.3
C13 C12 C11 119.4(5)
C13 C12 H12 120.3
O3S C12S C11S 106.4(4)
O3S C12S H12A 110.5
O3S C12S H12B 110.5
C11S C12S H12A 110.5
C11S C12S H12B 110.5
H12A C12S H12B 108.6
C12 C13 H13 120.1
C12 C13 C14 119.8(4)
C14 C13 H13 120.1
N3 C14 C9 115.7(4)
N3 C14 C13 120.6(4)
C13 C14 C9 123.5(4)
N4 C15 H15 117.8
N4 C15 C16 124.4(4)
C16 C15 H15 117.8
C15 C16 H16 120.8
C15 C16 C17 118.4(4)
C17 C16 H16 120.8
C16 C17 H17 120.8
C18 C17 C16 118.4(4)
C18 C17 H17 120.8
C17 C18 H18 119.9
C17 C18 C19 120.2(4)
C19 C18 H18 119.9
N4 C19 C7 115.7(4)
N4 C19 C18 120.8(4)
C18 C19 C7 123.3(4)
N6 C20 H20 117.3
N6 C20 C21 125.4(4)
C21 C20 H20 117.3
C20 C21 H21 121.2
C20 C21 C22 117.6(4)
C22 C21 H21 121.2
C21 C22 H22 120.6
C23 C22 C21 118.8(4)
C23 C22 H22 120.6
C22 C23 H23 119.9
C22 C23 C24 120.2(4)
C24 C23 H23 119.9
N6 C24 C8 115.4(4)
N6 C24 C23 120.5(4)
C23 C24 C8 124.0(4)
C26 C25 Dy1 75.4(3)
C26 C25 C29 107.9(4)
C26 C25 C30 124.3(4)
C29 C25 Dy1 76.4(3)
C29 C25 C30 126.9(4)
C30 C25 Dy1 123.4(3)
C25 C26 Dy1 73.7(2)
C25 C26 C31 125.4(4)
C27 C26 Dy1 76.7(3)
C27 C26 C25 107.9(4)
C27 C26 C31 126.3(4)
C31 C26 Dy1 121.1(3)
C26 C27 Dy1 73.2(2)
C26 C27 C28 108.9(4)
C26 C27 C32 126.6(4)
C28 C27 Dy1 74.6(2)
C28 C27 C32 123.1(4)
C32 C27 Dy1 129.2(3)
C27 C28 Dy1 75.1(3)
C27 C28 C29 107.3(4)
C27 C28 C33 127.3(5)
C29 C28 Dy1 74.3(2)
C29 C28 C33 124.9(5)
C33 C28 Dy1 122.2(3)
C25 C29 Dy1 72.8(3)
C25 C29 C28 108.0(4)
C25 C29 C34 127.8(4)
C28 C29 Dy1 75.2(3)
C28 C29 C34 123.1(4)
C34 C29 Dy1 127.5(3)
C25 C30 H30A 109.5
C25 C30 H30B 109.5
C25 C30 H30C 109.5
H30A C30 H30B 109.5
H30A C30 H30C 109.5
H30B C30 H30C 109.5
C26 C31 H31A 109.5
C26 C31 H31B 109.5
C26 C31 H31C 109.5
H31A C31 H31B 109.5
H31A C31 H31C 109.5
H31B C31 H31C 109.5
C27 C32 H32A 109.5
C27 C32 H32B 109.5
C27 C32 H32C 109.5
H32A C32 H32B 109.5
H32A C32 H32C 109.5
H32B C32 H32C 109.5
C28 C33 H33A 109.5
C28 C33 H33B 109.5
C28 C33 H33C 109.5
H33A C33 H33B 109.5
H33A C33 H33C 109.5
H33B C33 H33C 109.5
C29 C34 H34A 109.5
C29 C34 H34B 109.5
C29 C34 H34C 109.5
H34A C34 H34B 109.5
H34A C34 H34C 109.5
H34B C34 H34C 109.5
C36 C35 Dy1 75.6(3)
C36 C35 C39 107.4(4)
C36 C35 C40 124.5(4)
C39 C35 Dy1 73.7(3)
C39 C35 C40 126.4(5)
C40 C35 Dy1 127.9(3)
C35 C36 Dy1 74.4(2)
C35 C36 C41 123.8(4)
C37 C36 Dy1 75.2(2)
C37 C36 C35 109.1(4)
C37 C36 C41 125.5(4)
C41 C36 Dy1 128.4(3)
C36 C37 Dy1 75.1(2)
C36 C37 C38 107.5(4)
C36 C37 C42 125.7(4)
C38 C37 Dy1 72.7(2)
C38 C37 C42 125.1(4)
C42 C37 Dy1 129.4(3)
C37 C38 Dy1 77.0(2)
C37 C38 C39 108.2(4)
C37 C38 C43 126.3(4)
C39 C38 Dy1 75.1(2)
C39 C38 C43 124.5(4)
C43 C38 Dy1 122.9(3)
C35 C39 Dy1 75.9(3)
C35 C39 C44 127.5(4)
C38 C39 Dy1 74.3(3)
C38 C39 C35 107.7(4)
C38 C39 C44 124.0(4)
C44 C39 Dy1 123.5(3)
C35 C40 H40A 109.5
C35 C40 H40B 109.5
C35 C40 H40C 109.5
H40A C40 H40B 109.5
H40A C40 H40C 109.5
H40B C40 H40C 109.5
C36 C41 H41A 109.5
C36 C41 H41B 109.5
C36 C41 H41C 109.5
H41A C41 H41B 109.5
H41A C41 H41C 109.5
H41B C41 H41C 109.5
C37 C42 H42A 109.5
C37 C42 H42B 109.5
C37 C42 H42C 109.5
H42A C42 H42B 109.5
H42A C42 H42C 109.5
H42B C42 H42C 109.5
C38 C43 H43A 109.5
C38 C43 H43B 109.5
C38 C43 H43C 109.5
H43A C43 H43B 109.5
H43A C43 H43C 109.5
H43B C43 H43C 109.5
C39 C44 H44A 109.5
C39 C44 H44B 109.5
C39 C44 H44C 109.5
H44A C44 H44B 109.5
H44A C44 H44C 109.5
H44B C44 H44C 109.5
C46 C45 Dy2 74.9(3)
C46 C45 C49 108.3(4)
C46 C45 C50 125.2(4)
C49 C45 Dy2 72.4(3)
C49 C45 C50 125.2(4)
C50 C45 Dy2 129.0(3)
C45 C46 Dy2 75.2(3)
C45 C46 C47 108.6(4)
C45 C46 C51 125.4(4)
C47 C46 Dy2 74.7(3)
C47 C46 C51 125.7(4)
C51 C46 Dy2 121.3(3)
C46 C47 Dy2 74.9(2)
C46 C47 C48 107.3(4)
C46 C47 C52 123.9(4)
C48 C47 Dy2 72.3(2)
C48 C47 C52 127.7(4)
C52 C47 Dy2 128.0(3)
C47 C48 Dy2 77.0(3)
C47 C48 C49 107.4(4)
C47 C48 C53 127.0(4)
C49 C48 Dy2 74.6(2)
C49 C48 C53 125.4(4)
C53 C48 Dy2 118.5(3)
C45 C49 Dy2 77.3(3)
C45 C49 C48 108.4(4)
C45 C49 C54 125.3(5)
C48 C49 Dy2 74.2(3)
C48 C49 C54 125.5(4)
C54 C49 Dy2 123.1(3)
C45 C50 H50A 109.5
C45 C50 H50B 109.5
C45 C50 H50C 109.5
H50A C50 H50B 109.5
H50A C50 H50C 109.5
H50B C50 H50C 109.5
C46 C51 H51A 109.5
C46 C51 H51B 109.5
C46 C51 H51C 109.5
H51A C51 H51B 109.5
H51A C51 H51C 109.5
H51B C51 H51C 109.5
C47 C52 H52A 109.5
C47 C52 H52B 109.5
C47 C52 H52C 109.5
H52A C52 H52B 109.5
H52A C52 H52C 109.5
H52B C52 H52C 109.5
C48 C53 H53A 109.5
C48 C53 H53B 109.5
C48 C53 H53C 109.5
H53A C53 H53B 109.5
H53A C53 H53C 109.5
H53B C53 H53C 109.5
C49 C54 H54A 109.5
C49 C54 H54B 109.5
C49 C54 H54C 109.5
H54A C54 H54B 109.5
H54A C54 H54C 109.5
H54B C54 H54C 109.5
C56 C55 Dy2 73.5(3)
C56 C55 C60 127.2(4)
C59 C55 Dy2 75.7(3)
C59 C55 C56 108.6(4)
C59 C55 C60 123.0(4)
C60 C55 Dy2 127.2(3)
C55 C56 Dy2 76.2(3)
C55 C56 C57 107.6(4)
C55 C56 C61 127.6(4)
C57 C56 Dy2 74.8(2)
C57 C56 C61 124.4(4)
C61 C56 Dy2 120.1(3)
C56 C57 Dy2 74.5(2)
C56 C57 C62 123.7(4)
C58 C57 Dy2 76.3(2)
C58 C57 C56 108.2(4)
C58 C57 C62 127.7(4)
C62 C57 Dy2 120.5(3)
C57 C58 Dy2 73.6(2)
C57 C58 C59 108.1(4)
C57 C58 C63 126.4(4)
C59 C58 Dy2 75.4(2)
C59 C58 C63 123.5(4)
C63 C58 Dy2 129.7(3)
C55 C59 Dy2 74.3(3)
C55 C59 C58 107.5(4)
C55 C59 C64 125.7(4)
C58 C59 Dy2 74.3(2)
C58 C59 C64 124.9(4)
C64 C59 Dy2 129.5(3)
C55 C60 H60A 109.5
C55 C60 H60B 109.5
C55 C60 H60C 109.5
H60A C60 H60B 109.5
H60A C60 H60C 109.5
H60B C60 H60C 109.5
C56 C61 H61A 109.5
C56 C61 H61B 109.5
C56 C61 H61C 109.5
H61A C61 H61B 109.5
H61A C61 H61C 109.5
H61B C61 H61C 109.5
C57 C62 H62A 109.5
C57 C62 H62B 109.5
C57 C62 H62C 109.5
H62A C62 H62B 109.5
H62A C62 H62C 109.5
H62B C62 H62C 109.5
C58 C63 H63A 109.5
C58 C63 H63B 109.5
C58 C63 H63C 109.5
H63A C63 H63B 109.5
H63A C63 H63C 109.5
H63B C63 H63C 109.5
C59 C64 H64A 109.5
C59 C64 H64B 109.5
C59 C64 H64C 109.5
H64A C64 H64B 109.5
H64A C64 H64C 109.5
H64B C64 H64C 109.5
C66 C65 B1 121.3(4)
C70 C65 C66 115.1(4)
C70 C65 B1 123.3(4)
C65 C66 H66 118.8
C67 C66 C65 122.5(5)
C67 C66 H66 118.8
C66 C67 H67 120.1
C66 C67 C68 119.8(5)
C68 C67 H67 120.1
C67 C68 H68 120.4
C69 C68 C67 119.2(5)
C69 C68 H68 120.4
C68 C69 H69 119.9
C70 C69 C68 120.2(5)
C70 C69 H69 119.9
C65 C70 H70 118.5
C69 C70 C65 123.1(5)
C69 C70 H70 118.5
C72 C71 C76 115.2(4)
C72 C71 B1 122.2(4)
C76 C71 B1 121.6(4)
C71 C72 H72 119.0
C73 C72 C71 122.0(4)
C73 C72 H72 119.0
C72 C73 H73 119.7
C74 C73 C72 120.6(5)
C74 C73 H73 119.7
C73 C74 H74 120.4
C75 C74 C73 119.1(5)
C75 C74 H74 120.4
C74 C75 H75 119.9
C74 C75 C76 120.2(5)
C76 C75 H75 119.9
C71 C76 H76 118.6
C75 C76 C71 122.8(5)
C75 C76 H76 118.6
C78 C77 B1 122.8(4)
C82 C77 C78 115.2(4)
C82 C77 B1 121.7(4)
C77 C78 H78 119.1
C79 C78 C77 121.8(5)
C79 C78 H78 119.1
C78 C79 H79 119.2
C80 C79 C78 121.5(5)
C80 C79 H79 119.2
C79 C80 H80 120.9
C79 C80 C81 118.2(5)
C81 C80 H80 120.9
C80 C81 H81 119.8
C80 C81 C82 120.4(5)
C82 C81 H81 119.8
C77 C82 C81 122.8(5)
C77 C82 H82 118.6
C81 C82 H82 118.6
C84 C83 B1 123.5(4)
C88 C83 C84 114.9(4)
C88 C83 B1 120.7(4)
C83 C84 H84 118.6
C85 C84 C83 122.8(5)
C85 C84 H84 118.6
C84 C85 H85 119.9
C86 C85 C84 120.2(5)
C86 C85 H85 119.9
C85 C86 H86 120.1
C85 C86 C87 119.7(5)
C87 C86 H86 120.1
C86 C87 H87 120.5
C86 C87 C88 119.0(5)
C88 C87 H87 120.5
C83 C88 C87 123.4(4)
C83 C88 H88 118.3
C87 C88 H88 118.3
C65 B1 C71 113.5(4)
C77 B1 C65 105.5(3)
C77 B1 C71 112.2(4)
C77 B1 C83 112.7(4)
C83 B1 C65 113.6(4)
C83 B1 C71 99.6(3)

loop_
_geom_bond_atom_site_label_1
_geom_bond_atom_site_label_2
_geom_bond_distance
Dy1 N1 2.467(4)
Dy1 N2 2.462(3)
Dy1 N3 2.473(4)
Dy1 C25 2.664(4)
Dy1 C26 2.685(4)
Dy1 C27 2.730(4)
Dy1 C28 2.723(4)
Dy1 C29 2.711(4)
Dy1 C35 2.728(4)
Dy1 C36 2.743(4)
Dy1 C38 2.690(4)
Dy1 C39 2.700(4)
Dy2 N4 2.466(4)
Dy2 N5 2.475(3)
Dy2 N6 2.480(4)
Dy2 C45 2.724(5)
Dy2 C46 2.719(4)
Dy2 C47 2.716(4)
Dy2 C48 2.656(4)
Dy2 C49 2.662(5)
Dy2 C55 2.728(4)
Dy2 C56 2.694(4)
Dy2 C57 2.697(4)
Dy2 C58 2.732(4)
O1S C1S 1.423(7)
O1S C4S 1.424(6)
O2S C5S 1.387(7)
O2S C8S 1.436(7)
O3S C9S 1.404(7)
O3S C12S 1.455(6)
N1 C1 1.350(6)
N1 C5 1.364(5)
N2 C6 1.372(6)
N2 C9 1.343(6)
N3 C10 1.345(6)
N3 C14 1.348(5)
N4 C15 1.345(5)
N4 C19 1.359(5)
N5 C7 1.342(6)
N5 C8 1.362(6)
N6 C20 1.341(5)
N6 C24 1.365(6)
C1 H1 0.9300
C1 C2 1.368(6)
C1S H1SA 0.9700
C1S H1SB 0.9700
C1S C2S 1.524(7)
C2 H2 0.9300
C2 C3 1.399(6)
C2S H2SA 0.9700
C2S H2SB 0.9700
C2S C3S 1.540(7)
C3 H3 0.9300
C3 C4 1.383(6)
C3S H3SA 0.9700
C3S H3SB 0.9700
C3S C4S 1.541(7)
C4 H4 0.9300
C4 C5 1.386(6)
C4S H4SA 0.9700
C4S H4SB 0.9700
C5 C6 1.462(6)
C5S H5SA 0.9700
C5S H5SB 0.9700
C5S C6S 1.472(8)
C6 C7 1.429(6)
C6S H6SA 0.9700
C6S H6SB 0.9700
C6S C7S 1.519(7)
C7 C19 1.467(6)
C7S H7SA 0.9700
C7S H7SB 0.9700
C7S C8S 1.516(8)
C8 C9 1.437(6)
C8 C24 1.455(6)
C8S H8SA 0.9700
C8S H8SB 0.9700
C9 C14 1.471(6)
C9S H9SA 0.9700
C9S H9SB 0.9700
C9S C10S 1.527(8)
C10 H10 0.9300
C10 C11 1.381(6)
C10S H10A 0.9700
C10S H10B 0.9700
C10S C11S 1.545(8)
C11 H11 0.9300
C11 C12 1.388(7)
C11S H11A 0.9700
C11S H11B 0.9700
C11S C12S 1.530(7)
C12 H12 0.9300
C12 C13 1.374(6)
C12S H12A 0.9700
C12S H12B 0.9700
C13 H13 0.9300
C13 C14 1.403(6)
C15 H15 0.9300
C15 C16 1.357(6)
C16 H16 0.9300
C16 C17 1.400(7)
C17 H17 0.9300
C17 C18 1.374(6)
C18 H18 0.9300
C18 C19 1.399(6)
C20 H20 0.9300
C20 C21 1.357(6)
C21 H21 0.9300
C21 C22 1.406(7)
C22 H22 0.9300
C22 C23 1.371(6)
C23 H23 0.9300
C23 C24 1.405(6)
C25 C26 1.425(6)
C25 C29 1.425(7)
C25 C30 1.504(6)
C26 C27 1.409(6)
C26 C31 1.498(6)
C27 C28 1.422(7)
C27 C32 1.506(6)
C28 C29 1.427(7)
C28 C33 1.502(7)
C29 C34 1.508(6)
C30 H30A 0.9600
C30 H30B 0.9600
C30 H30C 0.9600
C31 H31A 0.9600
C31 H31B 0.9600
C31 H31C 0.9600
C32 H32A 0.9600
C32 H32B 0.9600
C32 H32C 0.9600
C33 H33A 0.9600
C33 H33B 0.9600
C33 H33C 0.9600
C34 H34A 0.9600
C34 H34B 0.9600
C34 H34C 0.9600
C35 C36 1.417(7)
C35 C39 1.426(6)
C35 C40 1.493(6)
C36 C37 1.408(6)
C36 C41 1.517(6)
C37 C38 1.422(6)
C37 C42 1.492(6)
C38 C39 1.423(6)
C38 C43 1.496(6)
C39 C44 1.507(7)
C40 H40A 0.9600
C40 H40B 0.9600
C40 H40C 0.9600
C41 H41A 0.9600
C41 H41B 0.9600
C41 H41C 0.9600
C42 H42A 0.9600
C42 H42B 0.9600
C42 H42C 0.9600
C43 H43A 0.9600
C43 H43B 0.9600
C43 H43C 0.9600
C44 H44A 0.9600
C44 H44B 0.9600
C44 H44C 0.9600
C45 C46 1.404(6)
C45 C49 1.405(6)
C45 C50 1.505(7)
C46 C47 1.425(6)
C46 C51 1.514(7)
C47 C48 1.426(6)
C47 C52 1.504(6)
C48 C49 1.429(6)
C48 C53 1.518(6)
C49 C54 1.512(6)
C50 H50A 0.9600
C50 H50B 0.9600
C50 H50C 0.9600
C51 H51A 0.9600
C51 H51B 0.9600
C51 H51C 0.9600
C52 H52A 0.9600
C52 H52B 0.9600
C52 H52C 0.9600
C53 H53A 0.9600
C53 H53B 0.9600
C53 H53C 0.9600
C54 H54A 0.9600
C54 H54B 0.9600
C54 H54C 0.9600
C55 C56 1.418(6)
C55 C59 1.416(6)
C55 C60 1.507(6)
C56 C57 1.428(6)
C56 C61 1.503(6)
C57 C58 1.409(7)
C57 C62 1.509(6)
C58 C59 1.433(6)
C58 C63 1.503(6)
C59 C64 1.513(6)
C60 H60A 0.9600
C60 H60B 0.9600
C60 H60C 0.9600
C61 H61A 0.9600
C61 H61B 0.9600
C61 H61C 0.9600
C62 H62A 0.9600
C62 H62B 0.9600
C62 H62C 0.9600
C63 H63A 0.9600
C63 H63B 0.9600
C63 H63C 0.9600
C64 H64A 0.9600
C64 H64B 0.9600
C64 H64C 0.9600
C65 C66 1.421(7)
C65 C70 1.395(6)
C65 B1 1.638(7)
C66 H66 0.9300
C66 C67 1.386(7)
C67 H67 0.9300
C67 C68 1.387(7)
C68 H68 0.9300
C68 C69 1.387(7)
C69 H69 0.9300
C69 C70 1.381(7)
C70 H70 0.9300
C71 C72 1.400(7)
C71 C76 1.403(6)
C71 B1 1.655(7)
C72 H72 0.9300
C72 C73 1.393(7)
C73 H73 0.9300
C73 C74 1.372(7)
C74 H74 0.9300
C74 C75 1.372(8)
C75 H75 0.9300
C75 C76 1.385(7)
C76 H76 0.9300
C77 C78 1.417(7)
C77 C82 1.386(7)
C77 B1 1.630(7)
C78 H78 0.9300
C78 C79 1.392(7)
C79 H79 0.9300
C79 C80 1.376(8)
C80 H80 0.9300
C80 C81 1.377(9)
C81 H81 0.9300
C81 C82 1.408(7)
C82 H82 0.9300
C83 C84 1.407(6)
C83 C88 1.395(7)
C83 B1 1.637(7)
C84 H84 0.9300
C84 C85 1.393(7)
C85 H85 0.9300
C85 C86 1.373(7)
C86 H86 0.9300
C86 C87 1.388(7)
C87 H87 0.9300
C87 C88 1.403(7)
C88 H88 0.9300

loop_
_geom_torsion_atom_site_label_1
_geom_torsion_atom_site_label_2
_geom_torsion_atom_site_label_3
_geom_torsion_atom_site_label_4
_geom_torsion
Dy1 N1 C1 C2 169.3(3)
Dy1 N1 C5 C4 -166.3(3)
Dy1 N1 C5 C6 9.2(5)
Dy1 N2 C6 C5 14.3(5)
Dy1 N2 C6 C7 -165.1(3)
Dy1 N2 C9 C8 -167.7(3)
Dy1 N2 C9 C14 15.8(5)
Dy1 N3 C10 C11 170.5(3)
Dy1 N3 C14 C9 7.6(5)
Dy1 N3 C14 C13 -168.0(3)
Dy1 C25 C26 C27 69.7(3)
Dy1 C25 C26 C31 -116.9(4)
Dy1 C25 C29 C28 -67.6(3)
Dy1 C25 C29 C34 124.5(4)
Dy1 C26 C27 C28 66.7(3)
Dy1 C26 C27 C32 -126.7(5)
Dy1 C27 C28 C29 67.9(3)
Dy1 C27 C28 C33 -119.5(5)
Dy1 C28 C29 C25 66.0(3)
Dy1 C28 C29 C34 -125.4(4)
Dy1 C35 C36 C37 67.8(3)
Dy1 C35 C36 C41 -126.1(4)
Dy1 C35 C39 C38 -68.1(3)
Dy1 C35 C39 C44 121.6(4)
Dy1 C36 C37 C38 66.0(3)
Dy1 C36 C37 C42 -128.2(4)
Dy1 C37 C38 C39 69.2(3)
Dy1 C37 C38 C43 -121.5(4)
Dy1 C38 C39 C35 69.2(3)
Dy1 C38 C39 C44 -120.1(4)
Dy2 N4 C15 C16 165.3(4)
Dy2 N4 C19 C7 11.3(5)
Dy2 N4 C19 C18 -164.0(3)
Dy2 N5 C7 C6 -167.9(3)
Dy2 N5 C7 C19 17.3(5)
Dy2 N5 C8 C9 -164.7(3)
Dy2 N5 C8 C24 14.0(5)
Dy2 N6 C20 C21 174.5(4)
Dy2 N6 C24 C8 7.8(5)
Dy2 N6 C24 C23 -169.8(3)
Dy2 C45 C46 C47 67.8(3)
Dy2 C45 C46 C51 -118.2(4)
Dy2 C45 C49 C48 -68.4(3)
Dy2 C45 C49 C54 121.8(5)
Dy2 C46 C47 C48 65.6(3)
Dy2 C46 C47 C52 -125.9(4)
Dy2 C47 C48 C49 69.0(3)
Dy2 C47 C48 C53 -116.0(5)
Dy2 C48 C49 C45 70.5(3)
Dy2 C48 C49 C54 -119.7(5)
Dy2 C55 C56 C57 68.8(3)
Dy2 C55 C56 C61 -117.6(4)
Dy2 C55 C59 C58 -67.5(3)
Dy2 C55 C59 C64 127.7(4)
Dy2 C56 C57 C58 69.5(3)
Dy2 C56 C57 C62 -116.6(4)
Dy2 C57 C58 C59 68.1(3)
Dy2 C57 C58 C63 -127.7(5)
Dy2 C58 C59 C55 67.5(3)
Dy2 C58 C59 C64 -127.6(4)
O1S C1S C2S C3S -23.2(5)
O2S C5S C6S C7S 25.2(8)
O3S C9S C10S C11S -40.8(5)
N1 Dy1 N2 C6 -6.8(3)
N1 Dy1 N2 C9 170.6(4)
N1 Dy1 N3 C10 -172.5(3)
N1 Dy1 N3 C14 -0.8(4)
N1 Dy1 C25 C26 -169.7(3)
N1 Dy1 C25 C29 -56.8(3)
N1 Dy1 C25 C30 68.7(4)
N1 Dy1 C26 C25 11.9(3)
N1 Dy1 C26 C27 -101.6(3)
N1 Dy1 C26 C31 133.8(3)
N1 Dy1 C27 C26 96.5(3)
N1 Dy1 C27 C28 -19.2(3)
N1 Dy1 C27 C32 -139.6(4)
N1 Dy1 C28 C27 163.6(3)
N1 Dy1 C28 C29 50.4(3)
N1 Dy1 C28 C33 -71.4(4)
N1 Dy1 C29 C25 119.0(3)
N1 Dy1 C29 C28 -126.4(3)
N1 Dy1 C29 C34 -5.8(4)
N1 Dy1 C35 C36 -49.7(3)
N1 Dy1 C35 C39 63.8(3)
N1 Dy1 C35 C40 -172.4(4)
N1 Dy1 C36 C35 139.5(3)
N1 Dy1 C36 C37 24.4(3)
N1 Dy1 C36 C41 -99.5(4)
N1 Dy1 C37 C36 -155.3(3)
N1 Dy1 C37 C38 90.5(3)
N1 Dy1 C37 C42 -31.1(4)
N1 Dy1 C38 C37 -81.8(3)
N1 Dy1 C38 C39 165.0(3)
N1 Dy1 C38 C43 43.2(4)
N1 Dy1 C39 C35 -128.7(3)
N1 Dy1 C39 C38 -15.3(3)
N1 Dy1 C39 C44 105.4(4)
N1 C1 C2 C3 -2.4(7)
N1 C5 C6 N2 -15.2(5)
N1 C5 C6 C7 164.1(4)
N2 Dy1 N1 C1 -171.6(3)
N2 Dy1 N1 C5 -1.6(3)
N2 Dy1 N3 C10 -171.7(3)
N2 Dy1 N3 C14 0.0(3)
N2 Dy1 C25 C26 -111.6(3)
N2 Dy1 C25 C29 1.3(3)
N2 Dy1 C25 C30 126.7(4)
N2 Dy1 C26 C25 95.6(3)
N2 Dy1 C26 C27 -17.9(3)
N2 Dy1 C26 C31 -142.5(3)
N2 Dy1 C27 C26 166.6(3)
N2 Dy1 C27 C28 50.9(3)
N2 Dy1 C27 C32 -69.5(4)
N2 Dy1 C28 C27 -130.8(3)
N2 Dy1 C28 C29 116.0(3)
N2 Dy1 C28 C33 -5.7(4)
N2 Dy1 C29 C25 -179.0(3)
N2 Dy1 C29 C28 -64.4(3)
N2 Dy1 C29 C34 56.2(4)
N2 Dy1 C35 C36 -129.1(3)
N2 Dy1 C35 C39 -15.7(3)
N2 Dy1 C35 C40 108.1(4)
N2 Dy1 C36 C35 71.4(3)
N2 Dy1 C36 C37 -43.7(3)
N2 Dy1 C36 C41 -167.6(4)
N2 Dy1 C37 C36 148.3(3)
N2 Dy1 C37 C38 34.1(3)
N2 Dy1 C37 C42 -87.5(4)
N2 Dy1 C38 C37 -148.3(3)
N2 Dy1 C38 C39 98.5(3)
N2 Dy1 C38 C43 -23.2(4)
N2 Dy1 C39 C35 166.4(3)
N2 Dy1 C39 C38 -80.2(3)
N2 Dy1 C39 C44 40.5(4)
N2 C6 C7 N5 -27.8(6)
N2 C6 C7 C19 146.4(4)
N2 C9 C14 N3 -14.9(5)
N2 C9 C14 C13 160.5(4)
N3 Dy1 N1 C1 -170.8(3)
N3 Dy1 N1 C5 -0.9(4)
N3 Dy1 N2 C6 173.8(3)
N3 Dy1 N2 C9 -8.7(3)
N3 Dy1 C25 C26 -30.4(3)
N3 Dy1 C25 C29 82.5(3)
N3 Dy1 C25 C30 -152.1(3)
N3 Dy1 C26 C25 154.3(3)
N3 Dy1 C26 C27 40.9(3)
N3 Dy1 C26 C31 -83.8(4)
N3 Dy1 C27 C26 -136.5(3)
N3 Dy1 C27 C28 107.8(3)
N3 Dy1 C27 C32 -12.6(4)
N3 Dy1 C28 C27 -65.5(3)
N3 Dy1 C28 C29 -178.7(3)
N3 Dy1 C28 C33 59.5(4)
N3 Dy1 C29 C25 -113.2(3)
N3 Dy1 C29 C28 1.4(3)
N3 Dy1 C29 C34 122.0(4)
N3 Dy1 C35 C36 175.6(3)
N3 Dy1 C35 C39 -71.0(3)
N3 Dy1 C35 C40 52.8(4)
N3 Dy1 C36 C35 -4.7(3)
N3 Dy1 C36 C37 -119.9(3)
N3 Dy1 C36 C41 116.3(4)
N3 Dy1 C37 C36 75.3(3)
N3 Dy1 C37 C38 -38.9(3)
N3 Dy1 C37 C42 -160.5(4)
N3 Dy1 C38 C37 148.2(3)
N3 Dy1 C38 C39 35.0(3)
N3 Dy1 C38 C43 -86.8(4)
N3 Dy1 C39 C35 102.8(3)
N3 Dy1 C39 C38 -143.9(3)
N3 Dy1 C39 C44 -23.2(4)
N3 C10 C11 C12 -1.5(7)
N4 Dy2 N5 C7 -8.5(3)
N4 Dy2 N5 C8 174.4(4)
N4 Dy2 N6 C20 -172.6(3)
N4 Dy2 N6 C24 1.1(4)
N4 Dy2 C45 C46 108.9(3)
N4 Dy2 C45 C49 -135.9(3)
N4 Dy2 C45 C50 -14.4(4)
N4 Dy2 C46 C45 -64.7(3)
N4 Dy2 C46 C47 -179.2(3)
N4 Dy2 C46 C51 58.0(4)
N4 Dy2 C47 C46 0.8(3)
N4 Dy2 C47 C48 -113.3(3)
N4 Dy2 C47 C52 122.3(4)
N4 Dy2 C48 C47 82.7(3)
N4 Dy2 C48 C49 -29.7(3)
N4 Dy2 C48 C53 -152.0(3)
N4 Dy2 C49 C45 41.5(3)
N4 Dy2 C49 C48 155.0(3)
N4 Dy2 C49 C54 -82.6(4)
N4 Dy2 C55 C56 -47.8(3)
N4 Dy2 C55 C59 67.0(3)
N4 Dy2 C55 C60 -172.3(3)
N4 Dy2 C56 C55 141.6(2)
N4 Dy2 C56 C57 28.7(3)
N4 Dy2 C56 C61 -92.6(3)
N4 Dy2 C57 C56 -151.1(3)
N4 Dy2 C57 C58 95.3(3)
N4 Dy2 C57 C62 -30.7(3)
N4 Dy2 C58 C57 -78.2(3)
N4 Dy2 C58 C59 167.5(3)
N4 Dy2 C58 C63 45.9(4)
N4 Dy2 C59 C55 -126.8(3)
N4 Dy2 C59 C58 -13.1(3)
N4 Dy2 C59 C64 109.5(4)
N4 C15 C16 C17 -1.2(7)
N5 Dy2 N4 C15 -169.2(3)
N5 Dy2 N4 C19 -2.1(3)
N5 Dy2 N6 C20 -174.5(4)
N5 Dy2 N6 C24 -0.8(3)
N5 Dy2 C45 C46 52.0(3)
N5 Dy2 C45 C49 167.2(3)
N5 Dy2 C45 C50 -71.4(4)
N5 Dy2 C46 C45 -130.3(3)
N5 Dy2 C46 C47 115.2(3)
N5 Dy2 C46 C51 -7.6(4)
N5 Dy2 C47 C46 -66.0(3)
N5 Dy2 C47 C48 179.9(3)
N5 Dy2 C47 C52 55.5(4)
N5 Dy2 C48 C47 -0.1(3)
N5 Dy2 C48 C49 -112.6(3)
N5 Dy2 C48 C53 125.1(3)
N5 Dy2 C49 C45 -17.4(3)
N5 Dy2 C49 C48 96.1(3)
N5 Dy2 C49 C54 -141.5(4)
N5 Dy2 C55 C56 27.8(3)
N5 Dy2 C55 C59 142.6(2)
N5 Dy2 C55 C60 -96.7(4)
N5 Dy2 C56 C55 -154.7(3)
N5 Dy2 C56 C57 92.4(3)
N5 Dy2 C56 C61 -28.9(3)
N5 Dy2 C57 C56 -86.1(3)
N5 Dy2 C57 C58 160.2(3)
N5 Dy2 C57 C62 34.3(4)
N5 Dy2 C58 C57 -22.2(3)
N5 Dy2 C58 C59 -136.5(3)
N5 Dy2 C58 C63 101.9(4)
N5 Dy2 C59 C55 -52.4(3)
N5 Dy2 C59 C58 61.3(3)
N5 Dy2 C59 C64 -176.1(4)
N5 C7 C19 N4 -18.5(5)
N5 C7 C19 C18 156.7(4)
N5 C8 C9 N2 -28.4(6)
N5 C8 C9 C14 147.7(4)
N5 C8 C24 N6 -14.0(6)
N5 C8 C24 C23 163.6(4)
N6 Dy2 N4 C15 -171.1(3)
N6 Dy2 N4 C19 -4.0(4)
N6 Dy2 N5 C7 169.9(4)
N6 Dy2 N5 C8 -7.2(3)
N6 Dy2 C45 C46 -17.6(3)
N6 Dy2 C45 C49 97.6(3)
N6 Dy2 C45 C50 -140.9(4)
N6 Dy2 C46 C45 164.9(3)
N6 Dy2 C46 C47 50.4(3)
N6 Dy2 C46 C51 -72.4(4)
N6 Dy2 C47 C46 -126.4(3)
N6 Dy2 C47 C48 119.5(3)
N6 Dy2 C47 C52 -4.9(4)
N6 Dy2 C48 C47 -56.3(3)
N6 Dy2 C48 C49 -168.8(3)
N6 Dy2 C48 C53 68.9(4)
N6 Dy2 C49 C45 -100.6(3)
N6 Dy2 C49 C48 12.9(3)
N6 Dy2 C49 C54 135.4(4)
N6 Dy2 C55 C56 83.1(3)
N6 Dy2 C55 C59 -162.2(3)
N6 Dy2 C55 C60 -41.4(4)
N6 Dy2 C56 C55 -89.6(3)
N6 Dy2 C56 C57 157.5(3)
N6 Dy2 C56 C61 36.2(3)
N6 Dy2 C57 C56 -22.5(3)
N6 Dy2 C57 C58 -136.1(3)
N6 Dy2 C57 C62 97.9(4)
N6 Dy2 C58 C57 54.4(3)
N6 Dy2 C58 C59 -60.0(3)
N6 Dy2 C58 C63 178.4(4)
N6 Dy2 C59 C55 18.2(3)
N6 Dy2 C59 C58 131.9(3)
N6 Dy2 C59 C64 -105.5(4)
N6 C20 C21 C22 -4.1(7)
C1 N1 C5 C4 4.1(6)
C1 N1 C5 C6 179.6(4)
C1 C2 C3 C4 2.7(6)
C1S O1S C4S C3S -39.3(5)
C1S C2S C3S C4S -0.2(6)
C2 C3 C4 C5 0.3(6)
C2S C3S C4S O1S 23.4(5)
C3 C4 C5 N1 -3.9(6)
C3 C4 C5 C6 -179.0(4)
C4 C5 C6 N2 160.3(4)
C4 C5 C6 C7 -20.4(7)
C4S O1S C1S C2S 39.5(5)
C5 N1 C1 C2 -1.0(6)
C5 C6 C7 N5 152.9(4)
C5 C6 C7 C19 -32.9(7)
C5S O2S C8S C7S 6.4(7)
C5S C6S C7S C8S -20.1(7)
C6 N2 C9 C8 9.8(6)
C6 N2 C9 C14 -166.8(4)
C6 C7 C19 N4 167.1(4)
C6 C7 C19 C18 -17.7(7)
C6S C7S C8S O2S 9.0(6)
C7 N5 C8 C9 18.1(6)
C7 N5 C8 C24 -163.2(4)
C8 N5 C7 C6 9.3(6)
C8 N5 C7 C19 -165.5(4)
C8 C9 C14 N3 168.9(4)
C8 C9 C14 C13 -15.7(7)
C8S O2S C5S C6S -20.0(8)
C9 N2 C6 C5 -163.3(4)
C9 N2 C6 C7 17.4(6)
C9 C8 C24 N6 164.6(4)
C9 C8 C24 C23 -17.8(7)
C9S O3S C12S C11S -26.3(6)
C9S C10S C11S C12S 23.5(6)
C10 N3 C14 C9 179.4(4)
C10 N3 C14 C13 3.8(6)
C10 C11 C12 C13 1.9(6)
C10S C11S C12S O3S 0.0(6)
C11 C12 C13 C14 0.4(6)
C12 C13 C14 N3 -3.4(6)
C12 C13 C14 C9 -178.6(4)
C12S O3S C9S C10S 42.6(5)
C14 N3 C10 C11 -1.4(6)
C15 N4 C19 C7 178.8(4)
C15 N4 C19 C18 3.5(6)
C15 C16 C17 C18 3.1(7)
C16 C17 C18 C19 -1.8(7)
C17 C18 C19 N4 -1.6(7)
C17 C18 C19 C7 -176.5(4)
C19 N4 C15 C16 -2.1(6)
C20 N6 C24 C8 -178.2(4)
C20 N6 C24 C23 4.1(6)
C20 C21 C22 C23 2.9(7)
C21 C22 C23 C24 1.5(7)
C22 C23 C24 N6 -5.2(7)
C22 C23 C24 C8 177.3(4)
C24 N6 C20 C21 0.6(7)
C24 C8 C9 N2 153.0(4)
C24 C8 C9 C14 -30.9(7)
C25 Dy1 N1 C1 -38.3(3)
C25 Dy1 N1 C5 131.7(3)
C25 Dy1 N2 C6 -75.1(3)
C25 Dy1 N2 C9 102.4(3)
C25 Dy1 N3 C10 67.1(3)
C25 Dy1 N3 C14 -121.2(3)
C25 Dy1 C26 C27 -113.4(4)
C25 Dy1 C26 C31 121.9(5)
C25 Dy1 C27 C26 37.8(3)
C25 Dy1 C27 C28 -77.9(3)
C25 Dy1 C27 C32 161.7(5)
C25 Dy1 C28 C27 76.3(3)
C25 Dy1 C28 C29 -36.9(3)
C25 Dy1 C28 C33 -158.7(5)
C25 Dy1 C29 C28 114.6(4)
C25 Dy1 C29 C34 -124.8(5)
C25 Dy1 C35 C36 54.8(3)
C25 Dy1 C35 C39 168.2(3)
C25 Dy1 C35 C40 -68.0(4)
C25 Dy1 C36 C35 -130.6(3)
C25 Dy1 C36 C37 114.3(3)
C25 Dy1 C36 C41 -9.6(4)
C25 Dy1 C37 C36 -70.1(3)
C25 Dy1 C37 C38 175.8(3)
C25 Dy1 C37 C42 54.1(4)
C25 Dy1 C38 C37 -5.8(3)
C25 Dy1 C38 C39 -119.0(3)
C25 Dy1 C38 C43 119.3(4)
C25 Dy1 C39 C35 -17.7(4)
C25 Dy1 C39 C38 95.6(3)
C25 Dy1 C39 C44 -143.7(4)
C25 C26 C27 Dy1 -67.7(3)
C25 C26 C27 C28 -1.1(5)
C25 C26 C27 C32 165.6(4)
C26 Dy1 N1 C1 -44.3(4)
C26 Dy1 N1 C5 125.6(3)
C26 Dy1 N2 C6 -115.8(3)
C26 Dy1 N2 C9 61.7(4)
C26 Dy1 N3 C10 52.0(3)
C26 Dy1 N3 C14 -136.3(3)
C26 Dy1 C25 C29 112.9(4)
C26 Dy1 C25 C30 -121.7(5)
C26 Dy1 C27 C28 -115.7(4)
C26 Dy1 C27 C32 123.9(6)
C26 Dy1 C28 C27 36.0(3)
C26 Dy1 C28 C29 -77.3(3)
C26 Dy1 C28 C33 161.0(5)
C26 Dy1 C29 C25 -37.8(3)
C26 Dy1 C29 C28 76.8(3)
C26 Dy1 C29 C34 -162.6(5)
C26 Dy1 C35 C36 82.4(3)
C26 Dy1 C35 C39 -164.1(3)
C26 Dy1 C35 C40 -40.3(4)
C26 Dy1 C36 C35 -99.7(3)
C26 Dy1 C36 C37 145.2(3)
C26 Dy1 C36 C41 21.3(4)
C26 Dy1 C37 C36 -39.3(3)
C26 Dy1 C37 C38 -153.5(2)
C26 Dy1 C37 C42 84.9(4)
C26 Dy1 C38 C37 40.1(4)
C26 Dy1 C38 C39 -73.1(3)
C26 Dy1 C38 C43 165.1(3)
C26 Dy1 C39 C35 19.5(3)
C26 Dy1 C39 C38 132.8(3)
C26 Dy1 C39 C44 -106.5(4)
C26 C25 C29 Dy1 69.5(3)
C26 C25 C29 C28 1.8(5)
C26 C25 C29 C34 -166.1(4)
C26 C27 C28 Dy1 -65.7(3)
C26 C27 C28 C29 2.2(5)
C26 C27 C28 C33 174.8(4)
C27 Dy1 N1 C1 -79.4(3)
C27 Dy1 N1 C5 90.6(3)
C27 Dy1 N2 C6 -124.9(3)
C27 Dy1 N2 C9 52.6(3)
C27 Dy1 N3 C10 72.3(3)
C27 Dy1 N3 C14 -116.0(3)
C27 Dy1 C25 C26 -36.8(3)
C27 Dy1 C25 C29 76.1(3)
C27 Dy1 C25 C30 -158.5(4)
C27 Dy1 C26 C25 113.4(4)
C27 Dy1 C26 C31 -124.6(5)
C27 Dy1 C28 C29 -113.2(4)
C27 Dy1 C28 C33 125.0(5)
C27 Dy1 C29 C25 -77.3(3)
C27 Dy1 C29 C28 37.2(3)
C27 Dy1 C29 C34 157.9(5)
C27 Dy1 C35 C36 109.2(3)
C27 Dy1 C35 C39 -137.4(3)
C27 Dy1 C35 C40 -13.6(5)
C27 Dy1 C36 C35 -84.9(3)
C27 Dy1 C36 C37 159.9(3)
C27 Dy1 C36 C41 36.1(5)
C27 Dy1 C37 C36 -32.1(4)
C27 Dy1 C37 C38 -146.2(3)
C27 Dy1 C37 C42 92.1(5)
C27 Dy1 C38 C37 91.2(5)
C27 Dy1 C38 C39 -22.0(6)
C27 Dy1 C38 C43 -143.8(4)
C27 Dy1 C39 C35 57.5(3)
C27 Dy1 C39 C38 170.8(2)
C27 Dy1 C39 C44 -68.4(4)
C27 C28 C29 Dy1 -68.5(3)
C27 C28 C29 C25 -2.5(5)
C27 C28 C29 C34 166.1(4)
C28 Dy1 N1 C1 -88.9(3)
C28 Dy1 N1 C5 81.0(3)
C28 Dy1 N2 C6 -101.8(3)
C28 Dy1 N2 C9 75.7(3)
C28 Dy1 N3 C10 101.2(3)
C28 Dy1 N3 C14 -87.1(3)
C28 Dy1 C25 C26 -76.3(3)
C28 Dy1 C25 C29 36.6(3)
C28 Dy1 C25 C30 162.0(5)
C28 Dy1 C26 C25 77.4(3)
C28 Dy1 C26 C27 -36.1(3)
C28 Dy1 C26 C31 -160.7(4)
C28 Dy1 C27 C26 115.7(4)
C28 Dy1 C27 C32 -120.4(6)
C28 Dy1 C29 C25 -114.6(4)
C28 Dy1 C29 C34 120.6(5)
C28 Dy1 C35 C36 108.1(3)
C28 Dy1 C35 C39 -138.5(3)
C28 Dy1 C35 C40 -14.7(5)
C28 Dy1 C36 C35 -111.4(3)
C28 Dy1 C36 C37 133.4(3)
C28 Dy1 C36 C41 9.6(5)
C28 Dy1 C37 C36 -91.5(4)
C28 Dy1 C37 C38 154.4(3)
C28 Dy1 C37 C42 32.7(6)
C28 Dy1 C38 C37 -115.5(6)
C28 Dy1 C38 C39 131.3(6)
C28 Dy1 C38 C43 9.5(9)
C28 Dy1 C39 C35 90.4(4)
C28 Dy1 C39 C38 -156.2(3)
C28 Dy1 C39 C44 -35.5(6)
C29 Dy1 N1 C1 -64.8(3)
C29 Dy1 N1 C5 105.1(3)
C29 Dy1 N2 C6 -74.4(3)
C29 Dy1 N2 C9 103.0(3)
C29 Dy1 N3 C10 100.5(3)
C29 Dy1 N3 C14 -87.8(3)
C29 Dy1 C25 C26 -112.9(4)
C29 Dy1 C25 C30 125.4(5)
C29 Dy1 C26 C25 37.6(3)
C29 Dy1 C26 C27 -75.9(3)
C29 Dy1 C26 C31 159.5(4)
C29 Dy1 C27 C26 78.2(3)
C29 Dy1 C27 C28 -37.5(3)
C29 Dy1 C27 C32 -157.9(5)
C29 Dy1 C28 C27 113.2(4)
C29 Dy1 C28 C33 -121.8(5)
C29 Dy1 C35 C36 57.3(4)
C29 Dy1 C35 C39 170.7(3)
C29 Dy1 C35 C40 -65.5(5)
C29 Dy1 C36 C35 -143.1(3)
C29 Dy1 C36 C37 101.8(3)
C29 Dy1 C36 C41 -22.0(5)
C29 Dy1 C37 C36 -97.3(3)
C29 Dy1 C37 C38 148.5(3)
C29 Dy1 C37 C42 26.9(5)
C29 Dy1 C38 C37 -51.7(4)
C29 Dy1 C38 C39 -164.9(3)
C29 Dy1 C38 C43 73.4(5)
C29 Dy1 C39 C35 -40.1(10)
C29 Dy1 C39 C38 73.2(10)
C29 Dy1 C39 C44 -166.1(8)
C29 C25 C26 Dy1 -70.2(3)
C29 C25 C26 C27 -0.5(5)
C29 C25 C26 C31 172.9(4)
C30 C25 C26 Dy1 120.7(4)
C30 C25 C26 C27 -169.6(4)
C30 C25 C26 C31 3.8(7)
C30 C25 C29 Dy1 -121.8(5)
C30 C25 C29 C28 170.6(4)
C30 C25 C29 C34 2.7(7)
C31 C26 C27 Dy1 118.9(4)
C31 C26 C27 C28 -174.4(4)
C31 C26 C27 C32 -7.8(7)
C32 C27 C28 Dy1 127.1(4)
C32 C27 C28 C29 -165.0(4)
C32 C27 C28 C33 7.6(7)
C33 C28 C29 Dy1 118.7(4)
C33 C28 C29 C25 -175.3(4)
C33 C28 C29 C34 -6.7(7)
C35 Dy1 N1 C1 77.6(3)
C35 Dy1 N1 C5 -112.4(3)
C35 Dy1 N2 C6 109.5(3)
C35 Dy1 N2 C9 -73.0(3)
C35 Dy1 N3 C10 -43.9(3)
C35 Dy1 N3 C14 127.8(3)
C35 Dy1 C25 C26 64.1(3)
C35 Dy1 C25 C29 177.0(3)
C35 Dy1 C25 C30 -57.6(4)
C35 Dy1 C26 C25 -122.8(3)
C35 Dy1 C26 C27 123.7(3)
C35 Dy1 C26 C31 -0.9(4)
C35 Dy1 C27 C26 -63.0(3)
C35 Dy1 C27 C28 -178.7(3)
C35 Dy1 C27 C32 61.0(5)
C35 Dy1 C28 C27 2.0(4)
C35 Dy1 C28 C29 -111.2(3)
C35 Dy1 C28 C33 127.0(4)
C35 Dy1 C29 C25 -4.6(4)
C35 Dy1 C29 C28 110.0(3)
C35 Dy1 C29 C34 -129.4(4)
C35 Dy1 C36 C37 -115.2(4)
C35 Dy1 C36 C41 121.0(5)
C35 Dy1 C37 C36 36.4(3)
C35 Dy1 C37 C38 -77.7(3)
C35 Dy1 C37 C42 160.6(5)
C35 Dy1 C38 C37 76.0(3)
C35 Dy1 C38 C39 -37.3(3)
C35 Dy1 C38 C43 -159.0(4)
C35 Dy1 C39 C38 113.3(4)
C35 Dy1 C39 C44 -125.9(5)
C35 C36 C37 Dy1 -67.3(3)
C35 C36 C37 C38 -1.3(5)
C35 C36 C37 C42 164.5(4)
C36 Dy1 N1 C1 54.7(3)
C36 Dy1 N1 C5 -135.4(3)
C36 Dy1 N2 C6 76.4(4)
C36 Dy1 N2 C9 -106.1(3)
C36 Dy1 N3 C10 -41.5(3)
C36 Dy1 N3 C14 130.2(3)
C36 Dy1 C25 C26 88.2(3)
C36 Dy1 C25 C29 -158.9(3)
C36 Dy1 C25 C30 -33.4(4)
C36 Dy1 C26 C25 -93.1(3)
C36 Dy1 C26 C27 153.5(3)
C36 Dy1 C26 C31 28.8(4)
C36 Dy1 C27 C26 -30.5(3)
C36 Dy1 C27 C28 -146.2(3)
C36 Dy1 C27 C32 93.4(4)
C36 Dy1 C28 C27 51.3(4)
C36 Dy1 C28 C29 -61.9(4)
C36 Dy1 C28 C33 176.3(3)
C36 Dy1 C29 C25 25.0(3)
C36 Dy1 C29 C28 139.5(3)
C36 Dy1 C29 C34 -99.8(4)
C36 Dy1 C35 C39 113.4(4)
C36 Dy1 C35 C40 -122.8(5)
C36 Dy1 C37 C38 -114.2(4)
C36 Dy1 C37 C42 124.2(5)
C36 Dy1 C38 C37 36.4(3)
C36 Dy1 C38 C39 -76.8(3)
C36 Dy1 C38 C43 161.4(4)
C36 Dy1 C39 C35 -37.0(3)
C36 Dy1 C39 C38 76.4(3)
C36 Dy1 C39 C44 -162.9(5)
C36 C35 C39 Dy1 68.6(3)
C36 C35 C39 C38 0.5(5)
C36 C35 C39 C44 -169.8(4)
C36 C37 C38 Dy1 -67.6(3)
C36 C37 C38 C39 1.6(5)
C36 C37 C38 C43 170.9(4)
C37 C38 C39 Dy1 -70.5(3)
C37 C38 C39 C35 -1.3(5)
C37 C38 C39 C44 169.4(4)
C38 Dy1 N1 C1 98.1(3)
C38 Dy1 N1 C5 -92.0(3)
C38 Dy1 N2 C6 71.4(3)
C38 Dy1 N2 C9 -111.1(3)
C38 Dy1 N3 C10 -91.5(3)
C38 Dy1 N3 C14 80.2(3)
C38 Dy1 C25 C26 119.1(3)
C38 Dy1 C25 C29 -128.0(3)
C38 Dy1 C25 C30 -2.6(5)
C38 Dy1 C26 C25 -95.9(3)
C38 Dy1 C26 C27 150.7(3)
C38 Dy1 C26 C31 26.0(5)
C38 Dy1 C27 C26 -75.5(5)
C38 Dy1 C27 C28 168.8(4)
C38 Dy1 C27 C32 48.4(7)
C38 Dy1 C28 C27 -163.6(6)
C38 Dy1 C28 C29 83.2(7)
C38 Dy1 C28 C33 -38.6(9)
C38 Dy1 C29 C25 88.2(3)
C38 Dy1 C29 C28 -157.2(3)
C38 Dy1 C29 C34 -36.6(5)
C38 Dy1 C35 C36 -76.0(3)
C38 Dy1 C35 C39 37.5(3)
C38 Dy1 C35 C40 161.3(5)
C38 Dy1 C36 C35 78.0(3)
C38 Dy1 C36 C37 -37.2(3)
C38 Dy1 C36 C41 -161.0(5)
C38 Dy1 C37 C36 114.2(4)
C38 Dy1 C37 C42 -121.7(5)
C38 Dy1 C39 C35 -113.3(4)
C38 Dy1 C39 C44 120.7(5)
C39 Dy1 N1 C1 106.0(3)
C39 Dy1 N1 C5 -84.1(3)
C39 Dy1 N2 C6 101.6(3)
C39 Dy1 N2 C9 -80.9(3)
C39 Dy1 N3 C10 -73.8(3)
C39 Dy1 N3 C14 97.9(3)
C39 Dy1 C25 C26 73.6(3)
C39 Dy1 C25 C29 -173.5(2)
C39 Dy1 C25 C30 -48.0(5)
C39 Dy1 C26 C25 -132.6(3)
C39 Dy1 C26 C27 114.0(3)
C39 Dy1 C26 C31 -10.7(4)
C39 Dy1 C27 C26 -90.4(3)
C39 Dy1 C27 C28 153.9(3)
C39 Dy1 C27 C32 33.5(5)
C39 Dy1 C28 C27 -53.5(5)
C39 Dy1 C28 C29 -166.8(3)
C39 Dy1 C28 C33 71.5(6)
C39 Dy1 C29 C25 27.8(10)
C39 Dy1 C29 C28 142.4(8)
C39 Dy1 C29 C34 -97.0(10)
C39 Dy1 C35 C36 -113.4(4)
C39 Dy1 C35 C40 123.8(6)
C39 Dy1 C36 C35 37.5(3)
C39 Dy1 C36 C37 -77.6(3)
C39 Dy1 C36 C41 158.5(5)
C39 Dy1 C37 C36 76.5(3)
C39 Dy1 C37 C38 -37.6(3)
C39 Dy1 C37 C42 -159.3(5)
C39 Dy1 C38 C37 113.2(4)
C39 Dy1 C38 C43 -121.8(5)
C39 C35 C36 Dy1 -67.4(3)
C39 C35 C36 C37 0.5(5)
C39 C35 C36 C41 166.5(4)
C40 C35 C36 Dy1 126.3(4)
C40 C35 C36 C37 -165.8(4)
C40 C35 C36 C41 0.2(7)
C40 C35 C39 Dy1 -125.4(4)
C40 C35 C39 C38 166.5(4)
C40 C35 C39 C44 -3.8(7)
C41 C36 C37 Dy1 126.9(5)
C41 C36 C37 C38 -167.1(4)
C41 C36 C37 C42 -1.3(7)
C42 C37 C38 Dy1 126.5(4)
C42 C37 C38 C39 -164.3(4)
C42 C37 C38 C43 5.0(7)
C43 C38 C39 Dy1 120.0(4)
C43 C38 C39 C35 -170.9(4)
C43 C38 C39 C44 -0.2(7)
C45 Dy2 N4 C15 73.8(3)
C45 Dy2 N4 C19 -119.1(3)
C45 Dy2 N5 C7 52.6(3)
C45 Dy2 N5 C8 -124.5(3)
C45 Dy2 N6 C20 -81.3(3)
C45 Dy2 N6 C24 92.4(3)
C45 Dy2 C46 C47 -114.5(4)
C45 Dy2 C46 C51 122.7(5)
C45 Dy2 C47 C46 36.3(3)
C45 Dy2 C47 C48 -77.8(3)
C45 Dy2 C47 C52 157.8(5)
C45 Dy2 C48 C47 75.8(3)
C45 Dy2 C48 C49 -36.7(3)
C45 Dy2 C48 C53 -159.0(4)
C45 Dy2 C49 C48 113.5(4)
C45 Dy2 C49 C54 -124.1(5)
C45 Dy2 C55 C56 -152.7(3)
C45 Dy2 C55 C59 -38.0(4)
C45 Dy2 C55 C60 82.8(4)
C45 Dy2 C56 C55 73.1(5)
C45 Dy2 C56 C57 -39.8(6)
C45 Dy2 C56 C61 -161.1(4)
C45 Dy2 C57 C56 164.3(3)
C45 Dy2 C57 C58 50.7(3)
C45 Dy2 C57 C62 -75.3(4)
C45 Dy2 C58 C57 -143.4(3)
C45 Dy2 C58 C59 102.2(3)
C45 Dy2 C58 C63 -19.4(4)
C45 Dy2 C59 C55 154.7(3)
C45 Dy2 C59 C58 -91.5(3)
C45 Dy2 C59 C64 31.1(4)
C45 C46 C47 Dy2 -68.2(3)
C45 C46 C47 C48 -2.7(5)
C45 C46 C47 C52 165.9(4)
C46 Dy2 N4 C15 102.1(3)
C46 Dy2 N4 C19 -90.7(3)
C46 Dy2 N5 C7 75.8(3)
C46 Dy2 N5 C8 -101.3(3)
C46 Dy2 N6 C20 -90.0(3)
C46 Dy2 N6 C24 83.8(3)
C46 Dy2 C45 C49 115.2(4)
C46 Dy2 C45 C50 -123.3(5)
C46 Dy2 C47 C48 -114.1(4)
C46 Dy2 C47 C52 121.5(5)
C46 Dy2 C48 C47 36.7(3)
C46 Dy2 C48 C49 -75.7(3)
C46 Dy2 C48 C53 162.0(4)
C46 Dy2 C49 C45 -36.0(3)
C46 Dy2 C49 C48 77.5(3)
C46 Dy2 C49 C54 -160.1(5)
C46 Dy2 C55 C56 155.0(3)
C46 Dy2 C55 C59 -90.2(3)
C46 Dy2 C55 C60 30.5(5)
C46 Dy2 C56 C55 -102.2(6)
C46 Dy2 C56 C57 144.9(5)
C46 Dy2 C56 C61 23.6(8)
C46 Dy2 C57 C56 -160.3(3)
C46 Dy2 C57 C58 86.1(4)
C46 Dy2 C57 C62 -39.9(6)
C46 Dy2 C58 C57 -143.0(3)
C46 Dy2 C58 C59 102.7(3)
C46 Dy2 C58 C63 -18.9(5)
C46 Dy2 C59 C55 130.8(3)
C46 Dy2 C59 C58 -115.5(3)
C46 Dy2 C59 C64 7.1(5)
C46 C45 C49 Dy2 66.9(3)
C46 C45 C49 C48 -1.5(5)
C46 C45 C49 C54 -171.4(4)
C46 C47 C48 Dy2 -67.3(3)
C46 C47 C48 C49 1.7(5)
C46 C47 C48 C53 176.7(4)
C47 Dy2 N4 C15 101.7(3)
C47 Dy2 N4 C19 -91.2(3)
C47 Dy2 N5 C7 103.4(3)
C47 Dy2 N5 C8 -73.7(3)
C47 Dy2 N6 C20 -65.9(3)
C47 Dy2 N6 C24 107.8(3)
C47 Dy2 C45 C46 -37.0(3)
C47 Dy2 C45 C49 78.3(3)
C47 Dy2 C45 C50 -160.3(5)
C47 Dy2 C46 C45 114.5(4)
C47 Dy2 C46 C51 -122.8(5)
C47 Dy2 C48 C49 -112.5(4)
C47 Dy2 C48 C53 125.3(5)
C47 Dy2 C49 C45 -75.9(3)
C47 Dy2 C49 C48 37.7(3)
C47 Dy2 C49 C54 160.1(5)
C47 Dy2 C55 C56 144.7(2)
C47 Dy2 C55 C59 -100.6(3)
C47 Dy2 C55 C60 20.2(4)
C47 Dy2 C56 C55 -54.8(4)
C47 Dy2 C56 C57 -167.7(3)
C47 Dy2 C56 C61 71.0(4)
C47 Dy2 C57 C56 50.2(9)
C47 Dy2 C57 C58 -63.4(9)
C47 Dy2 C57 C62 170.6(7)
C47 Dy2 C58 C57 164.9(3)
C47 Dy2 C58 C59 50.5(4)
C47 Dy2 C58 C63 -71.1(5)
C47 Dy2 C59 C55 97.8(3)
C47 Dy2 C59 C58 -148.5(3)
C47 Dy2 C59 C64 -25.9(5)
C47 C48 C49 Dy2 -70.6(3)
C47 C48 C49 C45 -0.1(5)
C47 C48 C49 C54 169.7(4)
C48 Dy2 N4 C15 68.1(3)
C48 Dy2 N4 C19 -124.8(3)
C48 Dy2 N5 C7 103.5(3)
C48 Dy2 N5 C8 -73.7(4)
C48 Dy2 N6 C20 -39.5(3)
C48 Dy2 N6 C24 134.2(3)
C48 Dy2 C45 C46 -77.3(3)
C48 Dy2 C45 C49 37.9(3)
C48 Dy2 C45 C50 159.4(5)
C48 Dy2 C46 C45 77.3(3)
C48 Dy2 C46 C47 -37.2(3)
C48 Dy2 C46 C51 -160.0(4)
C48 Dy2 C47 C46 114.1(4)
C48 Dy2 C47 C52 -124.4(5)
C48 Dy2 C49 C45 -113.5(4)
C48 Dy2 C49 C54 122.4(5)
C48 Dy2 C55 C56 170.1(3)
C48 Dy2 C55 C59 -75.1(3)
C48 Dy2 C55 C60 45.6(4)
C48 Dy2 C56 C55 -12.8(3)
C48 Dy2 C56 C57 -125.7(3)
C48 Dy2 C56 C61 113.0(3)
C48 Dy2 C57 C56 85.3(3)
C48 Dy2 C57 C58 -28.3(4)
C48 Dy2 C57 C62 -154.3(3)
C48 Dy2 C58 C57 161.2(3)
C48 Dy2 C58 C59 46.9(3)
C48 Dy2 C58 C63 -74.7(4)
C48 Dy2 C59 C55 108.1(3)
C48 Dy2 C59 C58 -138.1(3)
C48 Dy2 C59 C64 -15.5(4)
C49 Dy2 N4 C15 53.2(3)
C49 Dy2 N4 C19 -139.7(3)
C49 Dy2 N5 C7 61.6(4)
C49 Dy2 N5 C8 -115.5(3)
C49 Dy2 N6 C20 -46.1(4)
C49 Dy2 N6 C24 127.6(3)
C49 Dy2 C45 C46 -115.2(4)
C49 Dy2 C45 C50 121.5(5)
C49 Dy2 C46 C45 36.4(3)
C49 Dy2 C46 C47 -78.1(3)
C49 Dy2 C46 C51 159.1(4)
C49 Dy2 C47 C46 75.9(3)
C49 Dy2 C47 C48 -38.2(3)
C49 Dy2 C47 C52 -162.6(5)
C49 Dy2 C48 C47 112.5(4)
C49 Dy2 C48 C53 -122.3(5)
C49 Dy2 C55 C56 -159.3(2)
C49 Dy2 C55 C59 -44.6(3)
C49 Dy2 C55 C60 76.2(4)
C49 Dy2 C56 C55 30.1(4)
C49 Dy2 C56 C57 -82.9(3)
C49 Dy2 C56 C61 155.8(3)
C49 Dy2 C57 C56 125.0(3)
C49 Dy2 C57 C58 11.4(3)
C49 Dy2 C57 C62 -114.6(4)
C49 Dy2 C58 C57 -170.9(3)
C49 Dy2 C58 C59 74.7(3)
C49 Dy2 C58 C63 -46.9(4)
C49 Dy2 C59 C55 139.2(3)
C49 Dy2 C59 C58 -107.1(3)
C49 Dy2 C59 C64 15.5(4)
C49 C45 C46 Dy2 -65.3(3)
C49 C45 C46 C47 2.6(5)
C49 C45 C46 C51 176.6(4)
C50 C45 C46 Dy2 127.4(4)
C50 C45 C46 C47 -164.8(4)
C50 C45 C46 C51 9.2(7)
C50 C45 C49 Dy2 -125.8(4)
C50 C45 C49 C48 165.8(4)
C50 C45 C49 C54 -4.0(7)
C51 C46 C47 Dy2 117.8(4)
C51 C46 C47 C48 -176.6(4)
C51 C46 C47 C52 -8.1(7)
C52 C47 C48 Dy2 124.7(5)
C52 C47 C48 C49 -166.2(4)
C52 C47 C48 C53 8.7(8)
C53 C48 C49 Dy2 114.3(4)
C53 C48 C49 C45 -175.2(4)
C53 C48 C49 C54 -5.4(7)
C55 Dy2 N4 C15 -66.6(3)
C55 Dy2 N4 C19 100.5(3)
C55 Dy2 N5 C7 -127.7(3)
C55 Dy2 N5 C8 55.1(3)
C55 Dy2 N6 C20 61.6(3)
C55 Dy2 N6 C24 -124.6(3)
C55 Dy2 C45 C46 -127.5(3)
C55 Dy2 C45 C49 -12.3(4)
C55 Dy2 C45 C50 109.1(4)
C55 Dy2 C46 C45 96.7(3)
C55 Dy2 C46 C47 -17.8(4)
C55 Dy2 C46 C51 -140.6(4)
C55 Dy2 C47 C46 169.8(2)
C55 Dy2 C47 C48 55.6(3)
C55 Dy2 C47 C52 -68.8(4)
C55 Dy2 C48 C47 -133.6(3)
C55 Dy2 C48 C49 114.0(3)
C55 Dy2 C48 C53 -8.3(4)
C55 Dy2 C49 C45 171.7(3)
C55 Dy2 C49 C48 -74.7(3)
C55 Dy2 C49 C54 47.7(4)
C55 Dy2 C56 C57 -112.9(4)
C55 Dy2 C56 C61 125.8(5)
C55 Dy2 C57 C56 37.3(3)
C55 Dy2 C57 C58 -76.4(3)
C55 Dy2 C57 C62 157.7(4)
C55 Dy2 C58 C57 77.5(3)
C55 Dy2 C58 C59 -36.8(3)
C55 Dy2 C58 C63 -158.4(5)
C55 Dy2 C59 C58 113.7(4)
C55 Dy2 C59 C64 -123.7(5)
C55 C56 C57 Dy2 -69.8(3)
C55 C56 C57 C58 -0.2(5)
C55 C56 C57 C62 173.6(4)
C56 Dy2 N4 C15 -89.1(3)
C56 Dy2 N4 C19 78.0(3)
C56 Dy2 N5 C7 -114.1(3)
C56 Dy2 N5 C8 68.8(3)
C56 Dy2 N6 C20 92.8(3)
C56 Dy2 N6 C24 -93.5(3)
C56 Dy2 C45 C46 -178.0(4)
C56 Dy2 C45 C49 -62.8(6)
C56 Dy2 C45 C50 58.7(7)
C56 Dy2 C46 C45 177.2(5)
C56 Dy2 C46 C47 62.7(7)
C56 Dy2 C46 C51 -60.1(8)
C56 Dy2 C47 C46 -161.7(2)
C56 Dy2 C47 C48 84.2(3)
C56 Dy2 C47 C52 -40.2(5)
C56 Dy2 C48 C47 -127.0(3)
C56 Dy2 C48 C49 120.5(3)
C56 Dy2 C48 C53 -1.8(4)
C56 Dy2 C49 C45 156.0(3)
C56 Dy2 C49 C48 -90.5(3)
C56 Dy2 C49 C54 31.9(5)
C56 Dy2 C55 C59 114.7(4)
C56 Dy2 C55 C60 -124.5(5)
C56 Dy2 C57 C58 -113.7(4)
C56 Dy2 C57 C62 120.4(5)
C56 Dy2 C58 C57 37.6(3)
C56 Dy2 C58 C59 -76.8(3)
C56 Dy2 C58 C63 161.6(5)
C56 Dy2 C59 C55 -36.7(3)
C56 Dy2 C59 C58 77.0(3)
C56 Dy2 C59 C64 -160.4(5)
C56 C55 C59 Dy2 66.7(3)
C56 C55 C59 C58 -0.8(5)
C56 C55 C59 C64 -165.5(4)
C56 C57 C58 Dy2 -68.3(3)
C56 C57 C58 C59 -0.2(5)
C56 C57 C58 C63 164.0(4)
C57 Dy2 N4 C15 -74.5(3)
C57 Dy2 N4 C19 92.7(3)
C57 Dy2 N5 C7 -83.4(3)
C57 Dy2 N5 C8 99.5(3)
C57 Dy2 N6 C20 104.4(3)
C57 Dy2 N6 C24 -81.9(3)
C57 Dy2 C45 C46 154.7(3)
C57 Dy2 C45 C49 -90.1(3)
C57 Dy2 C45 C50 31.3(5)
C57 Dy2 C46 C45 -55.7(5)
C57 Dy2 C46 C47 -170.2(3)
C57 Dy2 C46 C51 67.0(5)
C57 Dy2 C47 C46 158.3(7)
C57 Dy2 C47 C48 44.2(9)
C57 Dy2 C47 C52 -80.2(9)
C57 Dy2 C48 C47 -169.0(3)
C57 Dy2 C48 C49 78.5(3)
C57 Dy2 C48 C53 -43.8(5)
C57 Dy2 C49 C45 116.3(3)
C57 Dy2 C49 C48 -130.1(3)
C57 Dy2 C49 C54 -7.7(5)
C57 Dy2 C55 C56 -37.8(3)
C57 Dy2 C55 C59 76.9(3)
C57 Dy2 C55 C60 -162.3(5)
C57 Dy2 C56 C55 112.9(4)
C57 Dy2 C56 C61 -121.3(5)
C57 Dy2 C58 C59 -114.4(4)
C57 Dy2 C58 C63 124.0(5)
C57 Dy2 C59 C55 -77.2(3)
C57 Dy2 C59 C58 36.6(3)
C57 Dy2 C59 C64 159.2(5)
C57 C58 C59 Dy2 -66.9(3)
C57 C58 C59 C55 0.6(5)
C57 C58 C59 C64 165.5(4)
C58 Dy2 N4 C15 -44.0(3)
C58 Dy2 N4 C19 123.1(3)
C58 Dy2 N5 C7 -72.5(3)
C58 Dy2 N5 C8 110.4(3)
C58 Dy2 N6 C20 79.5(4)
C58 Dy2 N6 C24 -106.8(3)
C58 Dy2 C45 C46 179.5(2)
C58 Dy2 C45 C49 -65.3(3)
C58 Dy2 C45 C50 56.1(4)
C58 Dy2 C46 C45 -0.8(4)
C58 Dy2 C46 C47 -115.3(3)
C58 Dy2 C46 C51 121.9(4)
C58 Dy2 C47 C46 107.6(3)
C58 Dy2 C47 C48 -6.5(4)
C58 Dy2 C47 C52 -130.9(4)
C58 Dy2 C48 C47 175.9(3)
C58 Dy2 C48 C49 63.4(3)
C58 Dy2 C48 C53 -58.8(4)
C58 Dy2 C49 C45 122.0(3)
C58 Dy2 C49 C48 -124.4(3)
C58 Dy2 C49 C54 -2.0(4)
C58 Dy2 C55 C56 -77.5(3)
C58 Dy2 C55 C59 37.3(2)
C58 Dy2 C55 C60 158.0(5)
C58 Dy2 C56 C55 76.2(3)
C58 Dy2 C56 C57 -36.7(3)
C58 Dy2 C56 C61 -158.0(4)
C58 Dy2 C57 C56 113.7(4)
C58 Dy2 C57 C62 -126.0(5)
C58 Dy2 C59 C55 -113.7(4)
C58 Dy2 C59 C64 122.6(5)
C59 C55 C56 Dy2 -68.2(3)
C59 C55 C56 C57 0.6(5)
C59 C55 C56 C61 174.2(4)
C60 C55 C56 Dy2 124.5(4)
C60 C55 C56 C57 -166.7(4)
C60 C55 C56 C61 6.9(7)
C60 C55 C59 Dy2 -125.3(4)
C60 C55 C59 C58 167.2(4)
C60 C55 C59 C64 2.4(7)
C61 C56 C57 Dy2 116.4(4)
C61 C56 C57 C58 -174.1(4)
C61 C56 C57 C62 -0.2(7)
C62 C57 C58 Dy2 118.2(5)
C62 C57 C58 C59 -173.8(4)
C62 C57 C58 C63 -9.5(8)
C63 C58 C59 Dy2 128.3(4)
C63 C58 C59 C55 -164.2(4)
C63 C58 C59 C64 0.7(7)
C65 C66 C67 C68 1.4(7)
C66 C65 C70 C69 -0.1(7)
C66 C65 B1 C71 43.9(6)
C66 C65 B1 C77 -79.4(5)
C66 C65 B1 C83 156.7(4)
C66 C67 C68 C69 0.5(7)
C67 C68 C69 C70 -2.2(7)
C68 C69 C70 C65 2.0(7)
C70 C65 C66 C67 -1.6(7)
C70 C65 B1 C71 -142.5(4)
C70 C65 B1 C77 94.3(5)
C70 C65 B1 C83 -29.6(6)
C71 C72 C73 C74 2.0(8)
C72 C71 C76 C75 -0.4(7)
C72 C71 B1 C65 35.9(6)
C72 C71 B1 C77 155.4(4)
C72 C71 B1 C83 -85.2(5)
C72 C73 C74 C75 -1.4(8)
C73 C74 C75 C76 0.0(8)
C74 C75 C76 C71 1.0(8)
C76 C71 C72 C73 -1.1(7)
C76 C71 B1 C65 -156.4(4)
C76 C71 B1 C77 -36.9(6)
C76 C71 B1 C83 82.6(5)
C77 C78 C79 C80 0.5(8)
C78 C77 C82 C81 0.6(7)
C78 C77 B1 C65 90.6(5)
C78 C77 B1 C71 -33.4(6)
C78 C77 B1 C83 -144.9(4)
C78 C79 C80 C81 0.6(8)
C79 C80 C81 C82 -1.0(8)
C80 C81 C82 C77 0.4(8)
C82 C77 C78 C79 -1.0(7)
C82 C77 B1 C65 -83.0(5)
C82 C77 B1 C71 152.9(4)
C82 C77 B1 C83 41.5(6)
C83 C84 C85 C86 1.1(8)
C84 C83 C88 C87 -1.6(7)
C84 C83 B1 C65 -35.5(6)
C84 C83 B1 C71 85.5(5)
C84 C83 B1 C77 -155.4(4)
C84 C85 C86 C87 -1.4(8)
C85 C86 C87 C88 0.2(7)
C86 C87 C88 C83 1.4(7)
C88 C83 C84 C85 0.4(7)
C88 C83 B1 C65 156.0(4)
C88 C83 B1 C71 -82.9(5)
C88 C83 B1 C77 36.2(6)
B1 C65 C66 C67 172.5(4)
B1 C65 C70 C69 -174.1(4)
B1 C71 C72 C73 167.4(4)
B1 C71 C76 C75 -169.0(5)
B1 C77 C78 C79 -175.0(5)
B1 C77 C82 C81 174.7(4)
B1 C83 C84 C85 -168.7(4)
B1 C83 C88 C87 167.8(4)
